data_7203070
loop_
_publ_author_name
'Lee Martin'
'Peter Day'
'Hiroki Akutsu'
'Jun-ichi Yamada'
'Shin'ichi Nakatsuji'
'William Clegg'
'Ross W. Harrington'
'Peter N. Horton'
'Michael B. Hursthouse'
'Paul McMillan'
'Steven Firth'

_publ_section_title
;
 Metallic molecular crystals containing chiral or racemic guest
 molecules
;
_journal_issue 10
_journal_name_full CrystEngComm
_journal_page_first 865
_journal_paper_doi 10.1039/b709558a
_journal_volume 9
_journal_year 2007
_chemical_absolute_configuration rm
_chemical_formula_sum 'C54 H46 Fe N O13 S32'
_chemical_formula_weight 1998.69
_space_group_IT_number 1
_symmetry_cell_setting triclinic
_symmetry_space_group_name_Hall 'P 1'
_symmetry_space_group_name_H-M 'P 1'
_atom_sites_solution_hydrogens geom
_atom_sites_solution_primary direct
_atom_sites_solution_secondary difmap
_audit_creation_method SHELXL-97
_cell_angle_alpha 81.788(2)
_cell_angle_beta 86.1470(10)
_cell_angle_gamma 66.3640(10)
_cell_formula_units_Z 2
_cell_length_a 9.5293(4)
_cell_length_b 11.1680(5)
_cell_length_c 37.6039(16)
_cell_measurement_reflns_used 10405
_cell_measurement_temperature 120(2)
_cell_measurement_theta_max 27.485
_cell_measurement_theta_min 2.910
_cell_volume 3628.4(3)
_computing_cell_refinement 'DENZO (Otwinowski & Minor, 1997) & COLLECT (Hooft, R.W.W., 1998)'
_computing_data_collection 'COLLECT (Hooft, R.W.W., 1998)'
_computing_data_reduction 'DENZO (Otwinowski & Minor, 1997) & COLLECT (Hooft, R.W.W., 1998)'
_computing_molecular_graphics 'ORTEP3 for Windows (Farrugia, 1997)'
_computing_publication_material 'WinGX (Farrugia, 1999)'
_computing_structure_refinement 'SHELXL-97 (Sheldrick, 1997b)'
_computing_structure_solution 'SHELXS-97 (Sheldrick, 1997a)'
_diffrn_ambient_temperature 120(2)
_diffrn_detector_area_resol_mean 9.091
_diffrn_measured_fraction_theta_full 0.916
_diffrn_measured_fraction_theta_max 0.906
_diffrn_measurement_device_type 'Bruker-Nonius 95mm CCD camera on \k-goniostat'
_diffrn_measurement_method '\f & \w scans'
_diffrn_radiation_monochromator '10cm confocal mirrors'
_diffrn_radiation_source 'Bruker-Nonius FR591 rotating anode'
_diffrn_radiation_type MoK\a
_diffrn_radiation_wavelength 0.71073
_diffrn_reflns_av_R_equivalents 0.0800
_diffrn_reflns_av_sigmaI/netI 0.0734
_diffrn_reflns_limit_h_max 12
_diffrn_reflns_limit_h_min -12
_diffrn_reflns_limit_k_max 14
_diffrn_reflns_limit_k_min -13
_diffrn_reflns_limit_l_max 47
_diffrn_reflns_limit_l_min -48
_diffrn_reflns_number 33298
_diffrn_reflns_theta_full 25.00
_diffrn_reflns_theta_max 27.48
_diffrn_reflns_theta_min 3.15
_exptl_absorpt_coefficient_mu 1.191
_exptl_absorpt_correction_T_max 0.9651
_exptl_absorpt_correction_T_min 0.6738
_exptl_absorpt_correction_type multi-scan
_exptl_absorpt_process_details 'SADABS V2.10 (Sheldrick, G.M., 2003)'
_exptl_crystal_colour 'Dark Brown'
_exptl_crystal_density_diffrn 1.829
_exptl_crystal_density_method 'not measured'
_exptl_crystal_description Plate
_exptl_crystal_F_000 2038
_exptl_crystal_size_max 0.36
_exptl_crystal_size_mid 0.30
_exptl_crystal_size_min 0.03
_refine_diff_density_max 0.745
_refine_diff_density_min -0.847
_refine_diff_density_rms 0.153
_refine_ls_abs_structure_details 'Flack H D (1983), Acta Cryst. A39, 876-881'
_refine_ls_abs_structure_Flack 0.12(6)
_refine_ls_extinction_method none
_refine_ls_goodness_of_fit_ref 1.088
_refine_ls_hydrogen_treatment mixed
_refine_ls_matrix_type full
_refine_ls_number_parameters 1848
_refine_ls_number_reflns 20787
_refine_ls_number_restraints 1203
_refine_ls_restrained_S_all 1.061
_refine_ls_R_factor_all 0.1094
_refine_ls_R_factor_gt 0.0835
_refine_ls_shift/su_max 0.022
_refine_ls_shift/su_mean 0.003
_refine_ls_structure_factor_coef Fsqd
_refine_ls_weighting_details 'calc w=1/[\s^2^(Fo^2^)+(0.0562P)^2^+38.9535P] where P=(Fo^2^+2Fc^2^)/3'
_refine_ls_weighting_scheme calc
_refine_ls_wR_factor_gt 0.1869
_refine_ls_wR_factor_ref 0.2113
_reflns_number_gt 16734
_reflns_number_total 20787
_reflns_threshold_expression >2sigma(I)
_cod_data_source_file b709558a.txt
_cod_data_source_block II
_cod_original_sg_symbol_H-M P1
_cod_database_code 7203070

loop_
_symmetry_equiv_pos_as_xyz
'x, y, z'

loop_
_atom_site_label
_atom_site_type_symbol
_atom_site_fract_x
_atom_site_fract_y
_atom_site_fract_z
_atom_site_U_iso_or_equiv
_atom_site_adp_type
_atom_site_occupancy
_atom_site_symmetry_multiplicity
_atom_site_calc_flag
_atom_site_refinement_flags
_atom_site_disorder_assembly
_atom_site_disorder_group
Fe1 Fe 0.5323(3) 0.6666(3) 0.24762(7) 0.0247(5) Uani 1 1 d U . .
Fe2 Fe 0.4685(3) 0.3324(3) 0.75259(7) 0.0251(5) Uani 1 1 d U . .
C1 C 0.3934(16) 0.4157(15) 0.3465(4) 0.021(2) Uani 1 1 d U . .
H1A H 0.4091 0.4401 0.3206 0.025 Uiso 1 1 calc R . .
H1B H 0.4919 0.3481 0.3561 0.025 Uiso 1 1 calc R . .
C2 C 0.2756(16) 0.3572(14) 0.3504(4) 0.0199(19) Uani 1 1 d U . .
H2A H 0.2997 0.2925 0.3331 0.024 Uiso 1 1 calc R . .
H2B H 0.1740 0.4279 0.3442 0.024 Uiso 1 1 calc R . .
C3 C 0.2663(17) 0.3944(16) 0.4220(4) 0.022(2) Uani 1 1 d U . .
C4 C 0.3042(19) 0.4983(17) 0.4120(4) 0.023(2) Uani 1 1 d U . .
C5 C 0.255(2) 0.4934(18) 0.4802(5) 0.0276(17) Uani 1 1 d U . .
C6 C 0.224(2) 0.5194(18) 0.5150(5) 0.0250(18) Uani 1 1 d U . .
C7 C 0.194(2) 0.6176(18) 0.5744(5) 0.029(2) Uani 1 1 d U . .
C8 C 0.158(2) 0.5137(19) 0.5836(5) 0.0291(17) Uani 1 1 d U . .
C9 C 0.217(2) 0.5191(18) 0.6523(5) 0.028(2) Uani 1 1 d U . .
H9A H 0.2027 0.4935 0.6782 0.034 Uiso 1 1 calc R . .
H9B H 0.3283 0.4800 0.6467 0.034 Uiso 1 1 calc R . .
C10 C 0.160(2) 0.6651(18) 0.6447(5) 0.029(2) Uani 1 1 d U . .
H10A H 0.2033 0.6963 0.6628 0.034 Uiso 1 1 calc R . .
H10B H 0.0471 0.7014 0.6485 0.034 Uiso 1 1 calc R . .
S1 S 0.3427(6) 0.5582(5) 0.36910(13) 0.0318(10) Uani 1 1 d U . .
S2 S 0.2644(5) 0.2751(5) 0.39584(12) 0.0270(9) Uani 1 1 d U . .
S3 S 0.2335(6) 0.3522(5) 0.46749(12) 0.0321(10) Uani 1 1 d U . .
S4 S 0.3105(6) 0.5848(5) 0.44694(12) 0.0276(9) Uani 1 1 d U . .
S5 S 0.2483(6) 0.6528(5) 0.52953(13) 0.0287(9) Uani 1 1 d U . .
S6 S 0.1697(5) 0.4203(5) 0.54797(12) 0.0294(10) Uani 1 1 d U . .
S7 S 0.1159(6) 0.4548(5) 0.62546(13) 0.0295(9) Uani 1 1 d U . .
S8 S 0.1982(5) 0.7344(4) 0.60115(13) 0.0293(9) Uani 1 1 d U . .
C11 C 0.783(2) 0.4790(18) 0.3479(5) 0.027(2) Uani 1 1 d U . .
H11A H 0.6728 0.5125 0.3545 0.033 Uiso 1 1 calc R . .
H11B H 0.7911 0.5081 0.3220 0.033 Uiso 1 1 calc R . .
C12 C 0.850(2) 0.3277(18) 0.3540(5) 0.028(3) Uani 1 1 d U . .
H12A H 0.9627 0.2936 0.3512 0.034 Uiso 1 1 calc R . .
H12B H 0.8096 0.2946 0.3357 0.034 Uiso 1 1 calc R . .
C13 C 0.8085(19) 0.3771(17) 0.4255(5) 0.0217(19) Uani 1 1 d U . .
C14 C 0.8371(19) 0.4867(17) 0.4176(5) 0.0223(19) Uani 1 1 d U . .
C15 C 0.775(2) 0.4840(17) 0.4841(5) 0.0261(19) Uani 1 1 d U . .
C16 C 0.7520(19) 0.5127(16) 0.5185(5) 0.0248(16) Uani 1 1 d U . .
C17 C 0.722(2) 0.6184(16) 0.5776(5) 0.029(3) Uani 1 1 d U . .
C18 C 0.693(2) 0.5113(17) 0.5862(5) 0.030(2) Uani 1 1 d U . .
C19 C 0.591(2) 0.5989(17) 0.6511(5) 0.031(2) Uani 1 1 d U . .
H19A H 0.4942 0.6635 0.6400 0.037 Uiso 1 1 calc R . .
H19B H 0.5702 0.5788 0.6769 0.037 Uiso 1 1 calc R . .
C20 C 0.707(2) 0.6609(17) 0.6477(5) 0.032(2) Uani 1 1 d U . .
H20A H 0.8066 0.5933 0.6566 0.039 Uiso 1 1 calc R . .
H20B H 0.6740 0.7315 0.6634 0.039 Uiso 1 1 calc R . .
S11 S 0.8762(5) 0.5504(5) 0.37308(12) 0.0267(9) Uani 1 1 d U . .
S12 S 0.8013(7) 0.2674(5) 0.39855(12) 0.0348(11) Uani 1 1 d U . .
S13 S 0.7533(6) 0.3493(5) 0.47006(13) 0.0302(10) Uani 1 1 d U . .
S14 S 0.8286(5) 0.5813(4) 0.45070(13) 0.0256(9) Uani 1 1 d U . .
S15 S 0.7650(5) 0.6470(4) 0.53145(12) 0.0254(8) Uani 1 1 d U . .
S16 S 0.6860(6) 0.4182(5) 0.55258(13) 0.0304(10) Uani 1 1 d U . .
S17 S 0.6533(5) 0.4475(5) 0.63002(13) 0.0301(9) Uani 1 1 d U . .
S18 S 0.7334(6) 0.7290(4) 0.60319(13) 0.0278(9) Uani 1 1 d U . .
C21 C 0.450(2) -0.1618(19) 0.3519(4) 0.028(3) Uani 1 1 d U . .
H21A H 0.4807 -0.0884 0.3426 0.034 Uiso 1 1 calc R . .
H21B H 0.4921 -0.2300 0.3354 0.034 Uiso 1 1 calc R . .
C22 C 0.270(2) -0.1096(18) 0.3526(5) 0.026(2) Uani 1 1 d U . .
H22A H 0.2386 -0.1784 0.3659 0.031 Uiso 1 1 calc R . .
H22B H 0.2320 -0.0921 0.3277 0.031 Uiso 1 1 calc R . .
C23 C 0.2527(19) -0.0190(16) 0.4173(4) 0.0229(18) Uani 1 1 d U . .
C24 C 0.3907(19) -0.1262(16) 0.4252(4) 0.0215(18) Uani 1 1 d U . .
C25 C 0.2841(19) -0.0353(17) 0.4843(4) 0.023(2) Uani 1 1 d U . .
C26 C 0.267(2) -0.0104(18) 0.5211(4) 0.0268(19) Uani 1 1 d U . .
C27 C 0.290(2) -0.0038(17) 0.5886(4) 0.0245(18) Uani 1 1 d U . .
C28 C 0.155(2) 0.1011(16) 0.5763(4) 0.023(2) Uani 1 1 d U . .
C29 C 0.103(2) 0.1439(18) 0.6490(5) 0.031(3) Uani 1 1 d U . .
H29A H 0.1769 0.1829 0.6529 0.037 Uiso 1 1 calc R . .
H29B H 0.0187 0.1743 0.6666 0.037 Uiso 1 1 calc R . .
C30 C 0.182(2) -0.0020(19) 0.6567(5) 0.033(3) Uani 1 1 d U . .
H30A H 0.1141 -0.0435 0.6506 0.039 Uiso 1 1 calc R . .
H30B H 0.2052 -0.0270 0.6827 0.039 Uiso 1 1 calc R . .
S21 S 0.5289(6) -0.2323(5) 0.39705(13) 0.0301(9) Uani 1 1 d U . .
S22 S 0.1844(5) 0.0368(4) 0.37333(13) 0.0267(9) Uani 1 1 d U . .
S23 S 0.1525(5) 0.0586(5) 0.45150(13) 0.0283(9) Uani 1 1 d U . .
S24 S 0.4438(6) -0.1659(5) 0.47040(13) 0.0285(9) Uani 1 1 d U . .
S25 S 0.3950(6) -0.0988(5) 0.55292(12) 0.0304(9) Uani 1 1 d U . .
S26 S 0.1053(5) 0.1252(5) 0.53212(12) 0.0276(9) Uani 1 1 d U . .
S27 S 0.0226(5) 0.2109(5) 0.60296(12) 0.0279(9) Uani 1 1 d U . .
S28 S 0.3603(6) -0.0620(5) 0.63069(12) 0.0295(9) Uani 1 1 d U . .
C31 C 0.898(2) -0.1545(16) 0.3520(5) 0.029(2) Uani 1 1 d U . .
H31A H 0.9826 -0.1847 0.3344 0.035 Uiso 1 1 calc R . .
H31B H 0.8252 -0.1950 0.3487 0.035 Uiso 1 1 calc R . .
C32 C 0.816(2) -0.0046(17) 0.3453(5) 0.029(2) Uani 1 1 d U . .
H32A H 0.7977 0.0215 0.3191 0.035 Uiso 1 1 calc R . .
H32B H 0.8853 0.0344 0.3522 0.035 Uiso 1 1 calc R . .
C33 C 0.7060(19) 0.0098(16) 0.4136(4) 0.0234(17) Uani 1 1 d U . .
C34 C 0.836(2) -0.0886(16) 0.4207(5) 0.026(2) Uani 1 1 d U . .
C35 C 0.733(2) 0.0072(17) 0.4816(4) 0.026(2) Uani 1 1 d U . .
C36 C 0.709(2) 0.0394(18) 0.5141(4) 0.028(2) Uani 1 1 d U . .
C37 C 0.7316(19) 0.0304(17) 0.5834(4) 0.025(2) Uani 1 1 d U . .
C38 C 0.603(2) 0.1317(19) 0.5749(5) 0.029(2) Uani 1 1 d U . .
C39 C 0.552(2) 0.1611(18) 0.6449(5) 0.029(3) Uani 1 1 d U . .
H39A H 0.5051 0.2264 0.6620 0.035 Uiso 1 1 calc R . .
H39B H 0.5227 0.0858 0.6528 0.035 Uiso 1 1 calc R . .
C40 C 0.718(2) 0.1144(18) 0.6470(5) 0.029(3) Uani 1 1 d U . .
H40A H 0.7471 0.0957 0.6726 0.035 Uiso 1 1 calc R . .
H40B H 0.7496 0.1850 0.6355 0.035 Uiso 1 1 calc R . .
S31 S 0.9719(5) -0.2062(5) 0.39590(13) 0.0282(9) Uani 1 1 d U . .
S32 S 0.6371(6) 0.0650(5) 0.36852(13) 0.0288(9) Uani 1 1 d U . .
S33 S 0.6014(5) 0.1007(5) 0.44579(13) 0.0269(8) Uani 1 1 d U . .
S34 S 0.8927(6) -0.1193(5) 0.46660(13) 0.0292(9) Uani 1 1 d U . .
S35 S 0.8457(6) -0.0535(5) 0.54731(12) 0.0274(9) Uani 1 1 d U . .
S36 S 0.5560(5) 0.1705(5) 0.52878(12) 0.0288(9) Uani 1 1 d U . .
S37 S 0.4737(5) 0.2344(5) 0.60172(13) 0.0280(9) Uani 1 1 d U . .
S38 S 0.8197(5) -0.0345(5) 0.62525(12) 0.0283(9) Uani 1 1 d U . .
C41 C 0.872(2) 0.9601(17) 0.1246(5) 0.025(2) Uani 1 1 d U . .
H41A H 0.9072 1.0322 0.1245 0.030 Uiso 1 1 calc R . .
H41B H 0.8217 0.9510 0.1481 0.030 Uiso 1 1 calc R . .
C42 C 1.010(2) 0.8350(18) 0.1217(5) 0.026(2) Uani 1 1 d U . .
H42A H 0.9764 0.7614 0.1221 0.032 Uiso 1 1 calc R . .
H42B H 1.0757 0.8158 0.1428 0.032 Uiso 1 1 calc R . .
C43 C 0.9878(19) 0.8662(19) 0.0501(5) 0.0306(19) Uani 1 1 d U . .
C44 C 0.827(2) 0.9365(19) 0.0549(5) 0.0306(19) Uani 1 1 d U . .
C45 C 0.865(2) 0.8675(19) -0.0104(5) 0.027(2) Uani 1 1 d U . .
C46 C 0.846(2) 0.8471(19) -0.0439(5) 0.0292(19) Uani 1 1 d U . .
C47 C 0.7352(19) 0.8779(15) -0.1071(5) 0.0211(19) Uani 1 1 d U . .
C48 C 0.8855(19) 0.8138(15) -0.1103(5) 0.0200(19) Uani 1 1 d U . .
C49 C 0.8497(19) 0.7752(18) -0.1783(5) 0.031(3) Uani 1 1 d U . .
H49A H 0.8950 0.7624 -0.2026 0.037 Uiso 1 1 calc R . .
H49B H 0.8151 0.7030 -0.1703 0.037 Uiso 1 1 calc R . .
C50 C 0.710(2) 0.9061(19) -0.1807(5) 0.033(3) Uani 1 1 d U . .
H50A H 0.6445 0.9091 -0.2005 0.039 Uiso 1 1 calc R . .
H50B H 0.7453 0.9786 -0.1872 0.039 Uiso 1 1 calc R . .
S41 S 0.7284(5) 1.0098(5) 0.09021(13) 0.0313(10) Uani 1 1 d U . .
S42 S 1.1211(5) 0.8452(5) 0.08032(13) 0.0325(10) Uani 1 1 d U . .
S43 S 1.0447(5) 0.7981(5) 0.00964(13) 0.0326(10) Uani 1 1 d U . .
S44 S 0.7123(5) 0.9346(5) 0.01960(12) 0.0292(10) Uani 1 1 d U . .
S45 S 0.6615(5) 0.9102(5) -0.06314(13) 0.0295(9) Uani 1 1 d U . .
S46 S 0.9934(5) 0.7663(5) -0.07125(12) 0.0295(9) Uani 1 1 d U . .
S47 S 0.9907(5) 0.7621(5) -0.14957(13) 0.0293(10) Uani 1 1 d U . .
S48 S 0.5932(5) 0.9367(5) -0.14018(13) 0.0286(9) Uani 1 1 d U . .
C51 C 0.6473(19) 0.7170(18) 0.1377(5) 0.028(3) Uani 1 1 d U . .
H51A H 0.6778 0.7909 0.1286 0.034 Uiso 1 1 calc R . .
H51B H 0.6078 0.7294 0.1625 0.034 Uiso 1 1 calc R . .
C52 C 0.790(2) 0.590(2) 0.1392(5) 0.031(3) Uani 1 1 d U . .
H52A H 0.7591 0.5149 0.1466 0.037 Uiso 1 1 calc R . .
H52B H 0.8583 0.5895 0.1579 0.037 Uiso 1 1 calc R . .
C53 C 0.7485(19) 0.6031(17) 0.0676(5) 0.025(2) Uani 1 1 d U . .
C54 C 0.5896(17) 0.6711(17) 0.0733(5) 0.0244(18) Uani 1 1 d U . .
C55 C 0.628(2) 0.6195(19) 0.0074(5) 0.026(2) Uani 1 1 d U . .
C56 C 0.600(2) 0.6025(18) -0.0277(5) 0.028(2) Uani 1 1 d U . .
C57 C 0.483(2) 0.6172(16) -0.0869(5) 0.027(2) Uani 1 1 d U . .
C58 C 0.630(2) 0.5623(17) -0.0929(5) 0.027(2) Uani 1 1 d U . .
C59 C 0.578(2) 0.551(2) -0.1642(6) 0.040(3) Uani 1 1 d U . .
H59A H 0.6195 0.5601 -0.1888 0.048 Uiso 1 1 calc R . .
H59B H 0.5393 0.4803 -0.1624 0.048 Uiso 1 1 calc R . .
C60 C 0.443(2) 0.682(2) -0.1581(5) 0.040(3) Uani 1 1 d U . .
H60A H 0.3741 0.7123 -0.1791 0.048 Uiso 1 1 calc R . .
H60B H 0.4828 0.7499 -0.1561 0.048 Uiso 1 1 calc R . .
S51 S 0.4949(5) 0.7283(5) 0.11079(13) 0.0308(10) Uani 1 1 d U . .
S52 S 0.8951(5) 0.5644(5) 0.09726(13) 0.0284(9) Uani 1 1 d U . .
S53 S 0.8084(5) 0.5615(5) 0.02451(13) 0.0303(10) Uani 1 1 d U . .
S54 S 0.4755(5) 0.6916(5) 0.03596(13) 0.0256(8) Uani 1 1 d U . .
S55 S 0.4199(6) 0.6638(5) -0.04507(13) 0.0325(10) Uani 1 1 d U . .
S56 S 0.7508(5) 0.5363(6) -0.05663(13) 0.0330(10) Uani 1 1 d U . .
S57 S 0.7331(6) 0.5015(5) -0.13226(13) 0.0347(11) Uani 1 1 d U . .
S58 S 0.3400(6) 0.6630(6) -0.11954(14) 0.0379(11) Uani 1 1 d U . .
C61 C 0.545(2) 0.3235(17) 0.1593(5) 0.027(2) Uani 1 1 d U . .
H61A H 0.5087 0.2520 0.1594 0.033 Uiso 1 1 calc R . .
H61B H 0.6134 0.3005 0.1801 0.033 Uiso 1 1 calc R . .
C62 C 0.410(2) 0.4496(18) 0.1636(5) 0.031(3) Uani 1 1 d U . .
H62A H 0.4460 0.5222 0.1614 0.037 Uiso 1 1 calc R . .
H62B H 0.3664 0.4425 0.1880 0.037 Uiso 1 1 calc R . .
C63 C 0.3576(18) 0.4358(19) 0.0928(5) 0.027(2) Uani 1 1 d U . .
C64 C 0.5131(19) 0.3678(18) 0.0879(5) 0.030(2) Uani 1 1 d U . .
C65 C 0.3894(19) 0.3862(18) 0.0264(5) 0.026(2) Uani 1 1 d U . .
C66 C 0.367(2) 0.377(2) -0.0074(5) 0.030(3) Uani 1 1 d U . .
C67 C 0.3921(19) 0.3283(19) -0.0726(5) 0.030(2) Uani 1 1 d U . .
C68 C 0.245(2) 0.3828(18) -0.0678(5) 0.028(2) Uani 1 1 d U . .
C69 C 0.204(2) 0.406(2) -0.1395(5) 0.031(3) Uani 1 1 d U . .
H69A H 0.1336 0.4153 -0.1590 0.038 Uiso 1 1 calc R . .
H69B H 0.2435 0.4756 -0.1452 0.038 Uiso 1 1 calc R . .
C70 C 0.336(2) 0.2721(19) -0.1382(5) 0.030(3) Uani 1 1 d U . .
H70A H 0.3714 0.2533 -0.1630 0.036 Uiso 1 1 calc R . .
H70B H 0.3022 0.2027 -0.1267 0.036 Uiso 1 1 calc R . .
S61 S 0.6564(5) 0.3333(5) 0.11736(13) 0.0320(10) Uani 1 1 d U . .
S62 S 0.2612(5) 0.4915(5) 0.13134(13) 0.0298(10) Uani 1 1 d U . .
S63 S 0.2409(5) 0.4562(5) 0.05655(13) 0.0292(9) Uani 1 1 d U . .
S64 S 0.5729(5) 0.3280(5) 0.04417(13) 0.0288(9) Uani 1 1 d U . .
S65 S 0.5129(6) 0.2982(6) -0.03667(13) 0.0353(11) Uani 1 1 d U . .
S66 S 0.1831(5) 0.4327(5) -0.02549(13) 0.0303(9) Uani 1 1 d U . .
S67 S 0.0989(5) 0.4274(5) -0.09824(12) 0.0314(10) Uani 1 1 d U . .
S68 S 0.4956(6) 0.2695(6) -0.11275(13) 0.0347(11) Uani 1 1 d U . .
C71 C 0.2836(19) 0.0817(19) 0.1793(5) 0.028(3) Uani 1 1 d U . .
H71A H 0.2364 0.0164 0.1828 0.033 Uiso 1 1 calc R . .
H71B H 0.3490 0.0653 0.2003 0.033 Uiso 1 1 calc R . .
C72 C 0.1607(17) 0.2150(18) 0.1784(5) 0.027(3) Uani 1 1 d U . .
H72A H 0.2027 0.2818 0.1694 0.032 Uiso 1 1 calc R . .
H72B H 0.1200 0.2304 0.2030 0.032 Uiso 1 1 calc R . .
C73 C 0.111(2) 0.179(2) 0.1105(5) 0.035(3) Uani 1 1 d U . .
C74 C 0.263(2) 0.1084(19) 0.1073(5) 0.034(3) Uani 1 1 d U . .
C75 C 0.157(2) 0.1424(17) 0.0437(5) 0.0268(19) Uani 1 1 d U . .
C76 C 0.131(2) 0.1368(17) 0.0082(5) 0.026(2) Uani 1 1 d U . .
C77 C 0.1600(19) 0.0643(15) -0.0538(5) 0.0224(19) Uani 1 1 d U . .
C78 C 0.0151(19) 0.1190(14) -0.0485(4) 0.0229(19) Uani 1 1 d U . .
C79 C -0.016(2) 0.155(2) -0.1206(5) 0.035(3) Uani 1 1 d U . .
H79A H -0.0827 0.1785 -0.1418 0.042 Uiso 1 1 calc R . .
H79B H 0.0188 0.2272 -0.1201 0.042 Uiso 1 1 calc R . .
C80 C 0.122(2) 0.030(2) -0.1252(5) 0.037(3) Uani 1 1 d U . .
H80A H 0.1695 0.0412 -0.1490 0.044 Uiso 1 1 calc R . .
H80B H 0.0874 -0.0427 -0.1250 0.044 Uiso 1 1 calc R . .
S71 S 0.4028(5) 0.0554(5) 0.13982(12) 0.0333(10) Uani 1 1 d U . .
S72 S 0.0025(5) 0.2327(5) 0.14861(12) 0.0282(9) Uani 1 1 d U . .
S73 S 0.0001(5) 0.2256(5) 0.07119(13) 0.0263(9) Uani 1 1 d U . .
S74 S 0.3316(5) 0.0845(5) 0.06314(13) 0.0299(9) Uani 1 1 d U . .
S75 S 0.2812(5) 0.0584(5) -0.02010(14) 0.0307(10) Uani 1 1 d U . .
S76 S -0.0522(5) 0.1917(5) -0.00963(13) 0.0264(9) Uani 1 1 d U . .
S77 S -0.1272(6) 0.1456(5) -0.08109(13) 0.0316(10) Uani 1 1 d U . .
S78 S 0.2649(6) -0.0149(5) -0.09054(14) 0.0339(10) Uani 1 1 d U . .
C101 C 0.702(2) 0.8103(17) 0.2621(5) 0.0264(17) Uani 1 1 d U . .
C102 C 0.6303(19) 0.8769(18) 0.2252(5) 0.0253(17) Uani 1 1 d U . .
O101 O 0.6764(13) 0.7055(12) 0.2766(3) 0.0257(16) Uani 1 1 d U . .
O102 O 0.5379(13) 0.8251(12) 0.2167(3) 0.0264(16) Uani 1 1 d U . .
O103 O 0.6511(15) 0.9717(12) 0.2116(3) 0.030(2) Uani 1 1 d U . .
O104 O 0.8002(15) 0.8406(14) 0.2755(4) 0.035(2) Uani 1 1 d U . .
C111 C 0.669(2) 0.3911(18) 0.2643(5) 0.0266(18) Uani 1 1 d U . .
C112 C 0.730(2) 0.4224(18) 0.2261(5) 0.0262(19) Uani 1 1 d U . .
O111 O 0.5762(14) 0.4948(12) 0.2786(3) 0.0277(16) Uani 1 1 d U . .
O112 O 0.6833(13) 0.5425(11) 0.2149(3) 0.0253(16) Uani 1 1 d U . .
O113 O 0.8111(15) 0.3310(13) 0.2112(4) 0.035(3) Uani 1 1 d U . .
O114 O 0.7070(15) 0.2770(12) 0.2801(3) 0.030(2) Uani 1 1 d U . .
C121 C 0.2272(18) 0.8133(17) 0.2627(5) 0.0235(18) Uani 1 1 d U . .
C122 C 0.2367(17) 0.7790(16) 0.2242(5) 0.0249(19) Uani 1 1 d U . .
O121 O 0.3561(13) 0.7675(12) 0.2788(3) 0.0272(17) Uani 1 1 d U . .
O122 O 0.3638(12) 0.6816(11) 0.2158(3) 0.0262(17) Uani 1 1 d U . .
O123 O 0.1270(15) 0.8394(14) 0.2045(4) 0.035(3) Uani 1 1 d U . .
O124 O 0.1085(13) 0.8826(13) 0.2773(3) 0.031(2) Uani 1 1 d U . .
C201 C 0.287(2) 0.1983(18) 0.7364(5) 0.0294(18) Uani 1 1 d U . .
C202 C 0.371(2) 0.1246(19) 0.7729(5) 0.0263(17) Uani 1 1 d U . .
O201 O 0.3291(14) 0.2905(13) 0.7238(3) 0.0305(17) Uani 1 1 d U . .
O202 O 0.4534(15) 0.1736(13) 0.7848(3) 0.0278(16) Uani 1 1 d U . .
O203 O 0.3409(15) 0.0332(13) 0.7916(3) 0.029(2) Uani 1 1 d U . .
O204 O 0.2161(15) 0.1504(13) 0.7229(4) 0.033(2) Uani 1 1 d U . .
C211 C 0.775(2) 0.1793(18) 0.7363(5) 0.0266(19) Uani 1 1 d U . .
C212 C 0.7723(18) 0.2126(16) 0.7765(4) 0.0245(18) Uani 1 1 d U . .
O211 O 0.6420(14) 0.2402(12) 0.7211(3) 0.0268(16) Uani 1 1 d U . .
O212 O 0.6458(13) 0.3024(11) 0.7834(3) 0.0257(16) Uani 1 1 d U . .
O213 O 0.8799(15) 0.1525(14) 0.7960(4) 0.034(2) Uani 1 1 d U . .
O214 O 0.8937(14) 0.1017(11) 0.7249(3) 0.026(2) Uani 1 1 d U . .
C221 C 0.330(2) 0.6116(19) 0.7347(5) 0.0259(19) Uani 1 1 d U . .
C222 C 0.268(2) 0.5785(19) 0.7725(5) 0.0265(19) Uani 1 1 d U . .
O221 O 0.4272(14) 0.5092(12) 0.7221(3) 0.0272(17) Uani 1 1 d U . .
O222 O 0.3195(14) 0.4506(13) 0.7834(3) 0.0301(18) Uani 1 1 d U . .
O223 O 0.1789(15) 0.6672(13) 0.7892(3) 0.030(2) Uani 1 1 d U . .
O224 O 0.2876(14) 0.7248(13) 0.7217(3) 0.032(2) Uani 1 1 d U . .
N101 N 0.8687(16) 0.0522(15) 0.2312(4) 0.032(4) Uani 1 1 d D . .
H101 H 0.935(10) 0.028(11) 0.212(2) 0.049 Uiso 1 1 d D . .
H102 H 0.782(8) 0.039(12) 0.227(3) 0.049 Uiso 1 1 d D . .
H103 H 0.914(12) -0.001(9) 0.2518(19) 0.049 Uiso 1 1 d D . .
H104 H 0.843(13) 0.139(5) 0.233(3) 0.049 Uiso 1 1 d D . .
N201 N 0.1363(16) 0.9357(14) 0.7672(4) 0.028(3) Uani 1 1 d D . .
H201 H 0.165(12) 0.878(8) 0.751(2) 0.042 Uiso 1 1 d D . .
H202 H 0.053(9) 1.011(7) 0.760(3) 0.042 Uiso 1 1 d D . .
H203 H 0.110(12) 0.895(9) 0.7883(17) 0.042 Uiso 1 1 d D . .
H204 H 0.215(9) 0.958(11) 0.772(3) 0.042 Uiso 1 1 d D . .
C301 C 0.0391(16) 0.5292(13) 0.2602(3) 0.0322(19) Uani 1 1 d U . .
H301 H -0.0633 0.5345 0.2699 0.039 Uiso 1 1 calc R . .
C302 C 0.1546(18) 0.3845(17) 0.2645(4) 0.0295(18) Uani 1 1 d U . .
C303 C 0.0926(19) 0.2878(15) 0.2739(4) 0.0282(19) Uani 1 1 d U . .
H303 H -0.0146 0.3136 0.2777 0.034 Uiso 1 1 calc R . .
C304 C 0.1906(16) 0.1541(14) 0.2775(4) 0.0308(19) Uani 1 1 d U . .
H304 H 0.1484 0.0894 0.2825 0.037 Uiso 1 1 calc R . .
C305 C 0.3447(16) 0.1152(15) 0.2740(4) 0.030(2) Uani 1 1 d U . .
H305 H 0.4101 0.0243 0.2768 0.036 Uiso 1 1 calc R . .
C306 C 0.4070(17) 0.2129(14) 0.2659(4) 0.031(2) Uani 1 1 d U . .
H306 H 0.5148 0.1874 0.2642 0.037 Uiso 1 1 calc R . .
C307 C 0.3106(17) 0.3445(14) 0.2607(4) 0.0302(19) Uani 1 1 d U . .
H307 H 0.3528 0.4087 0.2543 0.036 Uiso 1 1 calc R . .
C308 C 0.027(2) 0.5801(18) 0.2201(4) 0.031(3) Uani 1 1 d U . .
H30C H -0.0467 0.6720 0.2166 0.046 Uiso 1 1 calc R . .
H30D H -0.0073 0.5263 0.2074 0.046 Uiso 1 1 calc R . .
H30E H 0.1277 0.5747 0.2107 0.046 Uiso 1 1 calc R . .
O301 O 0.0928(12) 0.5997(10) 0.2797(3) 0.039(2) Uani 1 1 d U . .
H30F H 0.0228 0.6739 0.2818 0.059 Uiso 1 1 calc R . .
C401 C 0.8847(16) 0.4629(14) 0.7386(3) 0.0329(19) Uani 1 1 d U . .
H401 H 0.7968 0.4351 0.7396 0.039 Uiso 1 1 calc R . .
C402 C 0.8187(18) 0.6132(18) 0.7331(4) 0.0300(18) Uani 1 1 d U . .
C403 C 0.6629(18) 0.6894(15) 0.7375(4) 0.034(2) Uani 1 1 d U . .
H403 H 0.5962 0.6452 0.7439 0.040 Uiso 1 1 calc R . .
C404 C 0.6000(17) 0.8257(15) 0.7332(4) 0.033(2) Uani 1 1 d U . .
H404 H 0.4930 0.8737 0.7361 0.040 Uiso 1 1 calc R . .
C405 C 0.6955(17) 0.8887(17) 0.7246(4) 0.034(2) Uani 1 1 d U . .
H405 H 0.6548 0.9823 0.7216 0.041 Uiso 1 1 calc R . .
C406 C 0.8526(16) 0.8183(15) 0.7202(4) 0.032(2) Uani 1 1 d U . .
H406 H 0.9190 0.8631 0.7145 0.038 Uiso 1 1 calc R . .
C407 C 0.909(2) 0.6847(15) 0.7242(4) 0.0310(19) Uani 1 1 d U . .
H407 H 1.0159 0.6376 0.7208 0.037 Uiso 1 1 calc R . .
C408 C 0.969(2) 0.407(2) 0.7731(4) 0.037(3) Uani 1 1 d U . .
H40C H 1.0187 0.3108 0.7743 0.055 Uiso 1 1 calc R . .
H40D H 0.8963 0.4302 0.7933 0.055 Uiso 1 1 calc R . .
H40E H 1.0463 0.4429 0.7745 0.055 Uiso 1 1 calc R . .
O401 O 0.9693(11) 0.4239(9) 0.7075(2) 0.0345(19) Uani 1 1 d U . .
H40F H 1.0404 0.3495 0.7123 0.052 Uiso 1 1 calc R . .

loop_
_atom_site_aniso_label
_atom_site_aniso_U_11
_atom_site_aniso_U_22
_atom_site_aniso_U_33
_atom_site_aniso_U_23
_atom_site_aniso_U_13
_atom_site_aniso_U_12
Fe1 0.0171(10) 0.0298(13) 0.0251(13) -0.0078(10) 0.0023(9) -0.0061(10)
Fe2 0.0270(12) 0.0235(12) 0.0251(13) -0.0056(10) 0.0012(10) -0.0097(10)
C1 0.012(5) 0.019(5) 0.030(4) -0.003(3) 0.003(4) -0.005(4)
C2 0.014(5) 0.019(5) 0.028(3) -0.005(3) 0.001(4) -0.006(4)
C3 0.017(5) 0.029(5) 0.021(3) 0.001(3) -0.009(4) -0.011(5)
C4 0.022(5) 0.028(5) 0.021(3) 0.002(3) -0.009(4) -0.009(5)
C5 0.027(4) 0.035(4) 0.023(3) -0.007(3) 0.004(3) -0.014(3)
C6 0.024(5) 0.036(5) 0.023(3) -0.008(3) 0.003(4) -0.020(4)
C7 0.037(6) 0.025(5) 0.021(3) -0.003(3) -0.003(4) -0.009(4)
C8 0.037(4) 0.028(4) 0.021(3) -0.004(3) -0.002(3) -0.011(4)
C9 0.028(6) 0.029(6) 0.021(4) -0.004(4) -0.004(5) -0.004(5)
C10 0.031(6) 0.029(6) 0.022(4) -0.007(4) -0.003(5) -0.005(5)
S1 0.052(3) 0.027(2) 0.0220(19) -0.0075(17) 0.003(2) -0.021(2)
S2 0.030(2) 0.038(3) 0.0196(19) -0.0085(17) 0.0076(17) -0.020(2)
S3 0.041(3) 0.047(3) 0.0175(18) -0.0095(18) 0.0076(18) -0.026(2)
S4 0.031(2) 0.032(2) 0.0208(18) -0.0056(17) 0.0021(17) -0.013(2)
S5 0.033(2) 0.028(2) 0.026(2) -0.0063(17) 0.0019(18) -0.013(2)
S6 0.033(2) 0.042(3) 0.0190(18) -0.0090(18) 0.0058(18) -0.021(2)
S7 0.037(2) 0.031(2) 0.0231(19) -0.0058(17) 0.0039(18) -0.016(2)
S8 0.032(2) 0.022(2) 0.030(2) -0.0082(17) 0.0071(18) -0.0061(19)
C11 0.030(7) 0.032(6) 0.026(4) -0.008(4) 0.005(5) -0.017(6)
C12 0.033(7) 0.030(6) 0.027(4) -0.008(4) 0.006(5) -0.017(6)
C13 0.019(5) 0.024(5) 0.028(3) -0.007(3) 0.002(4) -0.014(4)
C14 0.018(5) 0.023(5) 0.029(3) -0.008(3) 0.004(4) -0.012(4)
C15 0.027(5) 0.019(4) 0.027(3) -0.006(3) -0.003(4) -0.002(4)
C16 0.025(4) 0.019(3) 0.027(3) -0.005(3) -0.004(3) -0.004(3)
C17 0.039(7) 0.016(5) 0.028(3) -0.009(4) 0.007(5) -0.005(5)
C18 0.041(7) 0.016(5) 0.027(3) -0.008(4) 0.004(5) -0.004(5)
C19 0.037(7) 0.030(5) 0.022(4) -0.006(4) 0.001(4) -0.008(5)
C20 0.037(7) 0.031(6) 0.025(4) -0.006(4) -0.001(5) -0.009(5)
S11 0.029(2) 0.029(2) 0.0261(19) -0.0060(17) 0.0016(17) -0.015(2)
S12 0.059(3) 0.037(3) 0.020(2) -0.0075(18) 0.000(2) -0.030(3)
S13 0.041(3) 0.033(2) 0.024(2) -0.0096(18) 0.0053(19) -0.020(2)
S14 0.029(2) 0.0151(19) 0.032(2) -0.0060(16) -0.0037(18) -0.0066(18)
S15 0.027(2) 0.0177(19) 0.0291(19) -0.0034(15) -0.0020(17) -0.0066(17)
S16 0.039(3) 0.027(2) 0.030(2) -0.0089(18) 0.002(2) -0.016(2)
S17 0.029(2) 0.029(2) 0.030(2) -0.0061(18) 0.0070(18) -0.009(2)
S18 0.035(2) 0.019(2) 0.028(2) -0.0036(17) -0.0056(18) -0.0085(19)
C21 0.029(5) 0.031(6) 0.021(4) -0.009(4) 0.006(4) -0.007(4)
C22 0.028(5) 0.028(6) 0.020(4) -0.007(4) 0.005(4) -0.010(4)
C23 0.029(4) 0.021(4) 0.024(3) -0.005(3) 0.001(3) -0.014(3)
C24 0.029(4) 0.021(4) 0.022(3) -0.008(3) -0.002(3) -0.016(3)
C25 0.021(4) 0.030(5) 0.026(3) -0.011(3) -0.004(3) -0.015(3)
C26 0.026(4) 0.031(4) 0.025(3) -0.008(3) -0.003(3) -0.011(3)
C27 0.030(4) 0.028(4) 0.017(3) -0.005(3) 0.002(3) -0.013(3)
C28 0.029(4) 0.025(4) 0.020(3) -0.003(3) 0.002(3) -0.015(3)
C29 0.032(6) 0.038(6) 0.019(3) -0.006(4) 0.006(4) -0.011(4)
C30 0.034(5) 0.040(6) 0.019(4) -0.002(4) 0.003(4) -0.011(5)
S21 0.031(2) 0.031(2) 0.025(2) -0.0062(18) 0.0008(16) -0.0071(19)
S22 0.027(2) 0.021(2) 0.029(2) -0.0062(17) -0.0032(16) -0.0056(17)
S23 0.0251(19) 0.028(2) 0.0271(19) -0.0036(17) 0.0000(15) -0.0054(16)
S24 0.030(2) 0.026(2) 0.0263(19) -0.0047(16) -0.0043(16) -0.0067(17)
S25 0.028(2) 0.036(2) 0.0214(18) -0.0053(17) 0.0013(15) -0.0073(17)
S26 0.029(2) 0.030(2) 0.0190(18) -0.0054(16) -0.0005(15) -0.0061(17)
S27 0.031(2) 0.035(2) 0.0173(19) -0.0079(17) 0.0044(16) -0.0117(19)
S28 0.031(2) 0.034(2) 0.0186(18) -0.0043(17) -0.0006(16) -0.0081(19)
C31 0.036(6) 0.019(5) 0.032(4) -0.011(4) -0.002(4) -0.008(4)
C32 0.034(5) 0.021(5) 0.031(4) -0.008(4) -0.002(4) -0.008(4)
C33 0.027(3) 0.020(4) 0.028(3) -0.007(3) -0.002(3) -0.012(3)
C34 0.031(4) 0.021(4) 0.030(3) -0.007(3) -0.003(3) -0.011(3)
C35 0.028(5) 0.027(5) 0.021(3) 0.004(3) 0.005(3) -0.012(3)
C36 0.029(5) 0.032(5) 0.021(3) 0.005(4) 0.008(3) -0.012(4)
C37 0.025(4) 0.029(5) 0.023(3) -0.007(3) 0.001(3) -0.010(3)
C38 0.026(4) 0.032(4) 0.025(3) -0.005(3) 0.000(3) -0.007(3)
C39 0.037(5) 0.026(6) 0.024(4) -0.008(4) -0.002(4) -0.011(4)
C40 0.039(5) 0.025(6) 0.023(4) -0.006(4) -0.007(4) -0.011(4)
S31 0.027(2) 0.022(2) 0.032(2) -0.0037(17) -0.0030(17) -0.0058(17)
S32 0.031(2) 0.028(2) 0.027(2) -0.0068(18) -0.0031(17) -0.0091(19)
S33 0.028(2) 0.023(2) 0.031(2) -0.0069(16) -0.0016(16) -0.0095(16)
S34 0.030(2) 0.028(2) 0.030(2) -0.0064(17) -0.0037(17) -0.0115(18)
S35 0.034(2) 0.029(2) 0.0218(18) -0.0100(16) 0.0032(15) -0.0133(17)
S36 0.028(2) 0.036(2) 0.0219(19) -0.0056(17) 0.0030(16) -0.0122(18)
S37 0.0237(19) 0.030(2) 0.027(2) -0.0074(17) -0.0008(16) -0.0060(17)
S38 0.031(2) 0.029(2) 0.0211(18) -0.0073(17) -0.0023(16) -0.0065(19)
C41 0.024(4) 0.027(6) 0.026(4) -0.002(4) -0.001(3) -0.012(4)
C42 0.025(4) 0.027(6) 0.026(4) 0.002(5) -0.001(3) -0.011(4)
C43 0.020(3) 0.043(4) 0.025(3) -0.003(3) 0.003(2) -0.009(3)
C44 0.021(3) 0.043(4) 0.022(3) -0.003(3) 0.003(2) -0.007(3)
C45 0.019(3) 0.036(5) 0.024(4) -0.006(4) 0.005(2) -0.008(4)
C46 0.021(3) 0.037(4) 0.023(3) -0.005(3) 0.003(2) -0.005(3)
C47 0.022(4) 0.014(5) 0.029(3) -0.009(4) -0.003(2) -0.007(4)
C48 0.023(4) 0.010(5) 0.029(3) -0.012(4) -0.004(3) -0.004(4)
C49 0.026(5) 0.033(7) 0.026(5) -0.009(5) -0.003(4) -0.002(5)
C50 0.027(5) 0.034(7) 0.027(4) -0.004(5) -0.004(3) -0.001(5)
S41 0.025(2) 0.037(2) 0.022(2) -0.0039(18) 0.0001(16) -0.0027(19)
S42 0.0189(18) 0.043(3) 0.032(2) -0.007(2) 0.0005(16) -0.0079(19)
S43 0.0222(18) 0.046(3) 0.026(2) -0.0065(19) 0.0003(15) -0.009(2)
S44 0.0223(18) 0.044(3) 0.024(2) -0.0088(19) 0.0044(16) -0.015(2)
S45 0.0229(19) 0.038(3) 0.027(2) -0.0096(19) 0.0031(15) -0.0112(19)
S46 0.0222(18) 0.041(3) 0.0196(18) -0.0076(17) 0.0013(14) -0.0054(18)
S47 0.024(2) 0.033(2) 0.026(2) -0.0110(19) -0.0011(16) -0.0029(19)
S48 0.0161(18) 0.024(2) 0.035(2) -0.0074(18) -0.0041(15) 0.0050(16)
C51 0.023(4) 0.030(7) 0.030(5) -0.004(5) -0.004(3) -0.009(4)
C52 0.024(4) 0.034(7) 0.030(4) -0.001(5) -0.001(3) -0.008(5)
C53 0.020(3) 0.023(5) 0.032(3) -0.008(4) -0.001(3) -0.008(4)
C54 0.019(3) 0.024(4) 0.032(3) -0.010(3) 0.000(2) -0.008(3)
C55 0.020(4) 0.032(7) 0.028(4) -0.006(5) 0.001(3) -0.011(5)
C56 0.022(4) 0.033(7) 0.026(4) -0.004(5) 0.001(3) -0.008(5)
C57 0.029(4) 0.021(5) 0.033(4) -0.011(4) -0.006(3) -0.010(4)
C58 0.030(4) 0.023(6) 0.031(4) -0.012(4) -0.003(3) -0.011(5)
C59 0.031(5) 0.059(9) 0.035(5) -0.014(6) -0.006(3) -0.020(5)
C60 0.031(5) 0.058(9) 0.035(4) -0.013(6) -0.010(4) -0.018(5)
S51 0.0235(19) 0.031(2) 0.033(2) -0.0114(19) -0.0022(16) -0.0030(18)
S52 0.0180(19) 0.035(2) 0.031(2) -0.0082(19) -0.0032(16) -0.0076(19)
S53 0.0179(17) 0.047(3) 0.026(2) -0.008(2) 0.0035(15) -0.0118(19)
S54 0.0164(16) 0.030(2) 0.028(2) -0.0066(17) 0.0010(14) -0.0059(16)
S55 0.0253(19) 0.037(3) 0.026(2) -0.0032(19) -0.0029(16) -0.002(2)
S56 0.0232(19) 0.047(3) 0.024(2) -0.007(2) -0.0010(16) -0.007(2)
S57 0.030(2) 0.045(3) 0.027(2) -0.009(2) -0.0006(18) -0.012(2)
S58 0.035(2) 0.044(3) 0.032(2) -0.011(2) -0.0107(18) -0.011(2)
C61 0.027(5) 0.022(6) 0.026(4) -0.004(5) 0.000(3) -0.003(4)
C62 0.029(5) 0.028(7) 0.023(4) -0.005(5) 0.003(3) 0.001(5)
C63 0.013(3) 0.036(6) 0.028(4) -0.009(4) 0.002(3) -0.004(4)
C64 0.015(3) 0.039(5) 0.030(3) -0.012(4) 0.002(2) -0.002(4)
C65 0.021(4) 0.032(7) 0.027(4) -0.008(5) 0.002(3) -0.011(5)
C66 0.024(4) 0.037(7) 0.026(4) -0.006(5) 0.001(3) -0.008(5)
C67 0.028(4) 0.035(6) 0.022(4) -0.003(4) 0.001(3) -0.008(5)
C68 0.026(4) 0.034(6) 0.023(4) -0.005(4) 0.003(3) -0.011(5)
C69 0.029(4) 0.041(7) 0.025(4) -0.014(5) 0.006(3) -0.013(5)
C70 0.028(4) 0.037(7) 0.029(5) -0.013(5) 0.007(4) -0.016(5)
S61 0.0122(17) 0.042(3) 0.034(2) -0.015(2) 0.0022(15) 0.0000(18)
S62 0.021(2) 0.030(2) 0.027(2) -0.0071(19) 0.0018(16) 0.0014(18)
S63 0.0175(17) 0.041(3) 0.028(2) -0.0086(19) 0.0021(15) -0.0092(19)
S64 0.0183(17) 0.036(3) 0.031(2) -0.0111(19) 0.0025(15) -0.0088(18)
S65 0.0237(19) 0.052(3) 0.026(2) -0.009(2) 0.0022(15) -0.009(2)
S66 0.0247(19) 0.033(2) 0.026(2) -0.0063(19) -0.0020(15) -0.0029(19)
S67 0.028(2) 0.040(3) 0.024(2) -0.0069(19) 0.0023(16) -0.010(2)
S68 0.027(2) 0.049(3) 0.025(2) -0.010(2) 0.0062(16) -0.011(2)
C71 0.019(4) 0.041(7) 0.022(4) -0.005(5) 0.003(3) -0.011(4)
C72 0.018(4) 0.040(7) 0.022(4) -0.004(5) 0.004(3) -0.012(4)
C73 0.025(4) 0.045(8) 0.022(4) -0.004(5) 0.001(3) 0.000(5)
C74 0.024(4) 0.043(8) 0.021(3) -0.001(5) 0.002(3) 0.000(5)
C75 0.022(3) 0.028(4) 0.028(3) -0.010(3) -0.001(2) -0.005(3)
C76 0.020(3) 0.025(5) 0.029(4) -0.009(4) -0.001(3) -0.005(4)
C77 0.026(3) 0.012(4) 0.030(4) -0.007(4) 0.000(3) -0.007(4)
C78 0.026(3) 0.013(5) 0.029(4) -0.006(4) -0.002(3) -0.006(4)
C79 0.035(5) 0.040(8) 0.029(4) -0.016(5) 0.003(3) -0.012(5)
C80 0.036(5) 0.043(8) 0.031(5) -0.015(5) 0.003(3) -0.011(5)
S71 0.027(2) 0.051(3) 0.0199(19) -0.011(2) 0.0009(15) -0.011(2)
S72 0.0186(19) 0.035(2) 0.026(2) -0.0069(19) 0.0013(16) -0.0044(19)
S73 0.0193(18) 0.028(2) 0.029(2) -0.0060(17) -0.0003(15) -0.0060(17)
S74 0.0213(18) 0.037(2) 0.0235(19) -0.0069(19) 0.0012(15) -0.0024(19)
S75 0.0203(18) 0.034(3) 0.032(2) -0.0092(19) -0.0008(16) -0.0032(19)
S76 0.0192(17) 0.033(2) 0.026(2) -0.0093(17) 0.0004(15) -0.0074(17)
S77 0.030(2) 0.037(3) 0.027(2) -0.0058(19) -0.0043(17) -0.011(2)
S78 0.032(2) 0.037(3) 0.032(2) -0.015(2) 0.0048(18) -0.011(2)
C101 0.025(4) 0.024(4) 0.030(4) -0.009(3) -0.002(3) -0.007(3)
C102 0.020(4) 0.024(3) 0.030(4) -0.009(3) -0.001(3) -0.005(3)
O101 0.022(3) 0.025(4) 0.031(4) -0.007(3) -0.002(3) -0.008(3)
O102 0.020(4) 0.027(3) 0.032(4) -0.006(3) -0.002(3) -0.007(3)
O103 0.031(5) 0.025(5) 0.030(5) -0.007(3) 0.000(4) -0.006(4)
O104 0.035(5) 0.043(6) 0.036(5) -0.007(5) -0.005(4) -0.024(4)
C111 0.028(4) 0.023(3) 0.032(4) -0.011(3) 0.001(3) -0.011(3)
C112 0.023(4) 0.023(3) 0.035(4) -0.010(3) 0.004(3) -0.011(3)
O111 0.031(4) 0.025(3) 0.029(4) -0.010(3) 0.004(3) -0.011(3)
O112 0.021(3) 0.023(3) 0.036(4) -0.011(3) 0.010(3) -0.012(3)
O113 0.027(5) 0.026(4) 0.040(6) -0.006(4) 0.005(4) 0.003(4)
O114 0.041(6) 0.025(3) 0.032(5) -0.011(3) 0.000(4) -0.018(4)
C121 0.014(3) 0.026(4) 0.033(4) -0.009(3) 0.000(3) -0.009(3)
C122 0.017(3) 0.024(4) 0.036(4) -0.010(3) -0.003(3) -0.008(3)
O121 0.014(3) 0.032(4) 0.032(4) -0.011(3) -0.001(2) -0.002(3)
O122 0.021(3) 0.023(4) 0.036(4) -0.012(3) 0.000(3) -0.007(3)
O123 0.028(4) 0.034(6) 0.034(5) -0.006(5) -0.009(4) 0.000(4)
O124 0.013(3) 0.039(6) 0.031(5) 0.000(4) 0.000(3) -0.001(4)
C201 0.031(4) 0.034(4) 0.023(4) -0.003(3) -0.003(3) -0.014(3)
C202 0.029(4) 0.031(4) 0.020(4) -0.003(3) 0.000(3) -0.014(3)
O201 0.031(4) 0.037(4) 0.024(4) 0.002(3) -0.004(3) -0.015(4)
O202 0.034(4) 0.033(3) 0.020(4) -0.003(3) -0.001(3) -0.016(3)
O203 0.031(5) 0.036(5) 0.025(5) 0.000(4) -0.002(4) -0.018(4)
O204 0.034(5) 0.033(5) 0.032(5) 0.002(4) -0.013(4) -0.013(4)
C211 0.030(3) 0.026(4) 0.026(4) -0.007(3) 0.004(3) -0.012(3)
C212 0.024(3) 0.025(4) 0.026(4) -0.007(3) 0.004(3) -0.010(3)
O211 0.028(3) 0.029(4) 0.026(4) -0.008(3) 0.002(3) -0.013(3)
O212 0.023(3) 0.027(4) 0.026(4) -0.008(3) 0.003(3) -0.008(3)
O213 0.026(4) 0.038(6) 0.033(5) -0.009(5) -0.004(4) -0.005(4)
O214 0.034(4) 0.025(5) 0.023(4) -0.011(4) 0.001(4) -0.012(3)
C221 0.021(4) 0.029(3) 0.021(4) -0.001(3) 0.000(3) -0.004(3)
C222 0.021(4) 0.031(3) 0.020(4) -0.002(3) -0.001(3) -0.004(3)
O221 0.026(4) 0.030(3) 0.021(4) 0.000(3) 0.004(3) -0.007(3)
O222 0.027(4) 0.033(3) 0.020(4) 0.001(3) 0.002(3) -0.002(3)
O223 0.033(5) 0.034(4) 0.025(5) -0.012(4) 0.004(4) -0.013(4)
O224 0.024(5) 0.035(4) 0.024(5) 0.005(4) 0.005(4) -0.002(4)
N101 0.014(6) 0.020(7) 0.043(9) 0.003(6) -0.001(6) 0.011(5)
N201 0.027(7) 0.025(7) 0.042(9) -0.012(6) -0.006(6) -0.017(6)
C301 0.036(4) 0.031(4) 0.030(4) -0.008(3) -0.002(3) -0.013(3)
C302 0.035(4) 0.030(3) 0.024(4) -0.007(3) 0.001(3) -0.013(3)
C303 0.032(4) 0.032(4) 0.022(4) -0.008(3) 0.000(3) -0.014(3)
C304 0.035(4) 0.032(4) 0.028(4) -0.007(3) -0.001(3) -0.015(4)
C305 0.035(4) 0.030(4) 0.026(4) -0.007(3) 0.003(4) -0.013(3)
C306 0.034(4) 0.033(4) 0.027(4) -0.006(4) 0.002(3) -0.014(3)
C307 0.035(4) 0.031(4) 0.026(4) -0.005(3) 0.004(3) -0.015(3)
C308 0.034(6) 0.029(5) 0.030(4) -0.006(4) -0.007(5) -0.012(5)
O301 0.050(5) 0.032(4) 0.035(4) -0.011(4) -0.009(4) -0.010(4)
C401 0.036(4) 0.036(4) 0.029(4) -0.005(4) 0.000(3) -0.016(3)
C402 0.033(4) 0.035(3) 0.025(4) -0.007(3) 0.000(3) -0.015(3)
C403 0.032(4) 0.041(4) 0.028(4) -0.002(4) 0.002(3) -0.015(3)
C404 0.032(4) 0.039(4) 0.030(4) -0.006(4) 0.000(3) -0.013(3)
C405 0.034(4) 0.038(4) 0.028(4) -0.004(4) 0.001(4) -0.012(3)
C406 0.034(4) 0.036(4) 0.027(4) -0.003(4) 0.003(3) -0.016(4)
C407 0.033(4) 0.036(4) 0.024(4) -0.007(4) 0.002(3) -0.013(3)
C408 0.035(6) 0.044(6) 0.031(5) 0.002(5) 0.000(5) -0.017(5)
O401 0.045(5) 0.026(4) 0.031(4) -0.003(3) 0.001(4) -0.013(4)

loop_
_atom_type_symbol
_atom_type_description
_atom_type_scat_dispersion_real
_atom_type_scat_dispersion_imag
_atom_type_scat_source
C C 0.0033 0.0016 'International Tables Vol C Tables 4.2.6.8 and 6.1.1.4'
H H 0.0000 0.0000 'International Tables Vol C Tables 4.2.6.8 and 6.1.1.4'
N N 0.0061 0.0033 'International Tables Vol C Tables 4.2.6.8 and 6.1.1.4'
O O 0.0106 0.0060 'International Tables Vol C Tables 4.2.6.8 and 6.1.1.4'
S S 0.1246 0.1234 'International Tables Vol C Tables 4.2.6.8 and 6.1.1.4'
Fe Fe 0.3463 0.8444 'International Tables Vol C Tables 4.2.6.8 and 6.1.1.4'

loop_
_geom_angle_atom_site_label_1
_geom_angle_atom_site_label_2
_geom_angle_atom_site_label_3
_geom_angle
_geom_angle_site_symmetry_1
_geom_angle_site_symmetry_3
_geom_angle_publ_flag
O102 Fe1 O111 167.5(5) . . ?
O102 Fe1 O122 86.3(5) . . ?
O111 Fe1 O122 103.3(5) . . ?
O102 Fe1 O121 95.4(5) . . ?
O111 Fe1 O121 93.5(5) . . ?
O122 Fe1 O121 83.1(5) . . ?
O102 Fe1 O101 80.6(5) . . ?
O111 Fe1 O101 90.9(5) . . ?
O122 Fe1 O101 164.4(5) . . ?
O121 Fe1 O101 89.7(5) . . ?
O102 Fe1 O112 92.2(5) . . ?
O111 Fe1 O112 80.5(5) . . ?
O122 Fe1 O112 88.0(5) . . ?
O121 Fe1 O112 167.8(5) . . ?
O101 Fe1 O112 100.9(5) . . ?
O222 Fe2 O211 167.2(5) . . ?
O222 Fe2 O201 100.4(5) . . ?
O211 Fe2 O201 89.6(5) . . ?
O222 Fe2 O212 93.3(5) . . ?
O211 Fe2 O212 79.4(5) . . ?
O201 Fe2 O212 159.0(5) . . ?
O222 Fe2 O221 80.0(5) . . ?
O211 Fe2 O221 91.6(5) . . ?
O201 Fe2 O221 93.3(5) . . ?
O212 Fe2 O221 104.8(5) . . ?
O222 Fe2 O202 89.9(5) . . ?
O211 Fe2 O202 99.9(5) . . ?
O201 Fe2 O202 79.1(5) . . ?
O212 Fe2 O202 85.1(5) . . ?
O221 Fe2 O202 166.1(5) . . ?
C2 C1 S1 113.6(10) . . ?
C2 C1 H1A 108.8 . . ?
S1 C1 H1A 108.8 . . ?
C2 C1 H1B 108.8 . . ?
S1 C1 H1B 108.8 . . ?
H1A C1 H1B 107.7 . . ?
C1 C2 S2 113.6(11) . . ?
C1 C2 H2A 108.8 . . ?
S2 C2 H2A 108.9 . . ?
C1 C2 H2B 108.8 . . ?
S2 C2 H2B 108.8 . . ?
H2A C2 H2B 107.7 . . ?
C4 C3 S3 119.4(12) . . ?
C4 C3 S2 129.0(13) . . ?
S3 C3 S2 111.2(9) . . ?
C3 C4 S1 127.8(13) . . ?
C3 C4 S4 115.5(12) . . ?
S1 C4 S4 116.7(9) . . ?
C6 C5 S4 125.6(13) . . ?
C6 C5 S3 118.6(12) . . ?
S4 C5 S3 115.8(9) . . ?
C5 C6 S6 123.2(12) . . ?
C5 C6 S5 120.9(13) . . ?
S6 C6 S5 115.7(10) . . ?
C8 C7 S5 119.5(13) . . ?
C8 C7 S8 129.5(14) . . ?
S5 C7 S8 111.0(10) . . ?
C7 C8 S7 127.6(14) . . ?
C7 C8 S6 115.0(13) . . ?
S7 C8 S6 117.2(10) . . ?
C10 C9 S7 110.9(13) . . ?
C10 C9 H9A 109.5 . . ?
S7 C9 H9A 109.5 . . ?
C10 C9 H9B 109.5 . . ?
S7 C9 H9B 109.5 . . ?
H9A C9 H9B 108.0 . . ?
C9 C10 S8 117.7(13) . . ?
C9 C10 H10A 107.9 . . ?
S8 C10 H10A 107.9 . . ?
C9 C10 H10B 107.9 . . ?
S8 C10 H10B 107.9 . . ?
H10A C10 H10B 107.2 . . ?
C4 S1 C1 101.0(8) . . ?
C3 S2 C2 100.4(7) . . ?
C3 S3 C5 92.6(8) . . ?
C5 S4 C4 96.5(8) . . ?
C6 S5 C7 93.9(8) . . ?
C6 S6 C8 95.8(8) . . ?
C8 S7 C9 99.3(9) . . ?
C7 S8 C10 100.8(9) . . ?
C12 C11 S11 113.6(13) . . ?
C12 C11 H11A 108.8 . . ?
S11 C11 H11A 108.8 . . ?
C12 C11 H11B 108.8 . . ?
S11 C11 H11B 108.8 . . ?
H11A C11 H11B 107.7 . . ?
C11 C12 S12 111.3(12) . . ?
C11 C12 H12A 109.4 . . ?
S12 C12 H12A 109.4 . . ?
C11 C12 H12B 109.4 . . ?
S12 C12 H12B 109.4 . . ?
H12A C12 H12B 108.0 . . ?
C14 C13 S12 131.3(14) . . ?
C14 C13 S13 114.2(12) . . ?
S12 C13 S13 114.2(9) . . ?
C13 C14 S14 120.6(13) . . ?
C13 C14 S11 124.3(13) . . ?
S14 C14 S11 115.1(9) . . ?
C16 C15 S14 121.0(12) . . ?
C16 C15 S13 123.8(13) . . ?
S14 C15 S13 115.2(10) . . ?
C15 C16 S15 123.5(13) . . ?
C15 C16 S16 121.2(12) . . ?
S15 C16 S16 115.0(9) . . ?
C18 C17 S18 131.8(14) . . ?
C18 C17 S15 113.6(12) . . ?
S18 C17 S15 114.6(10) . . ?
C17 C18 S16 120.5(14) . . ?
C17 C18 S17 126.4(13) . . ?
S16 C18 S17 113.1(9) . . ?
C20 C19 S17 113.7(12) . . ?
C20 C19 H19A 108.8 . . ?
S17 C19 H19A 108.8 . . ?
C20 C19 H19B 108.8 . . ?
S17 C19 H19B 108.8 . . ?
H19A C19 H19B 107.7 . . ?
C19 C20 S18 114.6(12) . . ?
C19 C20 H20A 108.6 . . ?
S18 C20 H20A 108.6 . . ?
C19 C20 H20B 108.6 . . ?
S18 C20 H20B 108.6 . . ?
H20A C20 H20B 107.6 . . ?
C11 S11 C14 98.7(8) . . ?
C13 S12 C12 104.1(8) . . ?
C13 S13 C15 95.7(8) . . ?
C14 S14 C15 94.2(8) . . ?
C16 S15 C17 97.7(8) . . ?
C18 S16 C16 92.6(8) . . ?
C18 S17 C19 98.3(8) . . ?
C17 S18 C20 102.7(9) . . ?
C22 C21 S21 111.1(11) . . ?
C22 C21 H21A 109.4 . . ?
S21 C21 H21A 109.4 . . ?
C22 C21 H21B 109.4 . . ?
S21 C21 H21B 109.4 . . ?
H21A C21 H21B 108.0 . . ?
C21 C22 S22 111.7(12) . . ?
C21 C22 H22A 109.3 . . ?
S22 C22 H22A 109.3 . . ?
C21 C22 H22B 109.3 . . ?
S22 C22 H22B 109.3 . . ?
H22A C22 H22B 107.9 . . ?
C24 C23 S23 117.7(13) . . ?
C24 C23 S22 122.3(12) . . ?
S23 C23 S22 120.0(10) . . ?
C23 C24 S24 116.2(12) . . ?
C23 C24 S21 131.5(13) . . ?
S24 C24 S21 112.4(10) . . ?
C26 C25 S23 123.3(13) . . ?
C26 C25 S24 120.5(13) . . ?
S23 C25 S24 116.2(9) . . ?
C25 C26 S25 123.9(14) . . ?
C25 C26 S26 117.1(13) . . ?
S25 C26 S26 118.9(9) . . ?
C28 C27 S28 130.9(12) . . ?
C28 C27 S25 112.1(11) . . ?
S28 C27 S25 116.7(10) . . ?
C27 C28 S26 119.9(12) . . ?
C27 C28 S27 125.2(12) . . ?
S26 C28 S27 114.8(10) . . ?
C30 C29 S27 116.5(12) . . ?
C30 C29 H29A 108.2 . . ?
S27 C29 H29A 108.2 . . ?
C30 C29 H29B 108.2 . . ?
S27 C29 H29B 108.2 . . ?
H29A C29 H29B 107.3 . . ?
C29 C30 S28 110.6(13) . . ?
C29 C30 H30A 109.5 . . ?
S28 C30 H30A 109.5 . . ?
C29 C30 H30B 109.5 . . ?
S28 C30 H30B 109.5 . . ?
H30A C30 H30B 108.1 . . ?
C24 S21 C21 102.6(8) . . ?
C23 S22 C22 101.7(8) . . ?
C23 S23 C25 96.1(8) . . ?
C25 S24 C24 93.8(8) . . ?
C26 S25 C27 95.3(8) . . ?
C28 S26 C26 93.6(8) . . ?
C28 S27 C29 102.5(8) . . ?
C27 S28 C30 99.9(9) . . ?
C32 C31 S31 111.0(11) . . ?
C32 C31 H31A 109.4 . . ?
S31 C31 H31A 109.4 . . ?
C32 C31 H31B 109.4 . . ?
S31 C31 H31B 109.4 . . ?
H31A C31 H31B 108.0 . . ?
C31 C32 S32 115.7(13) . . ?
C31 C32 H32A 108.4 . . ?
S32 C32 H32A 108.4 . . ?
C31 C32 H32B 108.4 . . ?
S32 C32 H32B 108.4 . . ?
H32A C32 H32B 107.4 . . ?
C34 C33 S33 121.6(13) . . ?
C34 C33 S32 121.5(13) . . ?
S33 C33 S32 116.7(10) . . ?
C33 C34 S31 135.2(14) . . ?
C33 C34 S34 114.8(13) . . ?
S31 C34 S34 110.0(9) . . ?
C36 C35 S34 126.5(14) . . ?
C36 C35 S33 121.4(15) . . ?
S34 C35 S33 112.1(9) . . ?
C35 C36 S36 126.9(15) . . ?
C35 C36 S35 118.7(15) . . ?
S36 C36 S35 114.3(10) . . ?
C38 C37 S38 129.9(13) . . ?
C38 C37 S35 117.6(14) . . ?
S38 C37 S35 112.5(9) . . ?
C37 C38 S37 129.6(15) . . ?
C37 C38 S36 116.4(13) . . ?
S37 C38 S36 114.0(11) . . ?
C40 C39 S37 115.3(14) . . ?
C40 C39 H39A 108.4 . . ?
S37 C39 H39A 108.4 . . ?
C40 C39 H39B 108.4 . . ?
S37 C39 H39B 108.4 . . ?
H39A C39 H39B 107.5 . . ?
C39 C40 S38 113.0(12) . . ?
C39 C40 H40A 109.0 . . ?
S38 C40 H40A 109.0 . . ?
C39 C40 H40B 109.0 . . ?
S38 C40 H40B 109.0 . . ?
H40A C40 H40B 107.8 . . ?
C34 S31 C31 102.5(8) . . ?
C33 S32 C32 98.3(8) . . ?
C33 S33 C35 95.1(8) . . ?
C35 S34 C34 96.4(8) . . ?
C36 S35 C37 94.3(8) . . ?
C36 S36 C38 96.7(9) . . ?
C38 S37 C39 101.3(9) . . ?
C37 S38 C40 96.1(8) . . ?
C42 C41 S41 117.1(12) . . ?
C42 C41 H41A 108.0 . . ?
S41 C41 H41A 108.0 . . ?
C42 C41 H41B 108.0 . . ?
S41 C41 H41B 108.0 . . ?
H41A C41 H41B 107.3 . . ?
C41 C42 S42 112.0(12) . . ?
C41 C42 H42A 109.2 . . ?
S42 C42 H42A 109.2 . . ?
C41 C42 H42B 109.2 . . ?
S42 C42 H42B 109.2 . . ?
H42A C42 H42B 107.9 . . ?
C44 C43 S42 124.5(13) . . ?
C44 C43 S43 115.8(13) . . ?
S42 C43 S43 119.6(10) . . ?
C43 C44 S41 130.0(14) . . ?
C43 C44 S44 114.7(12) . . ?
S41 C44 S44 115.1(10) . . ?
C46 C45 S43 121.5(14) . . ?
C46 C45 S44 123.3(14) . . ?
S43 C45 S44 113.9(10) . . ?
C45 C46 S46 123.5(14) . . ?
C45 C46 S45 121.2(14) . . ?
S46 C46 S45 115.2(10) . . ?
C48 C47 S48 129.6(13) . . ?
C48 C47 S45 116.9(13) . . ?
S48 C47 S45 113.6(9) . . ?
C47 C48 S46 117.5(13) . . ?
C47 C48 S47 127.5(13) . . ?
S46 C48 S47 114.9(9) . . ?
C50 C49 S47 115.0(12) . . ?
C50 C49 H49A 108.5 . . ?
S47 C49 H49A 108.5 . . ?
C50 C49 H49B 108.5 . . ?
S47 C49 H49B 108.5 . . ?
H49A C49 H49B 107.5 . . ?
C49 C50 S48 115.4(14) . . ?
C49 C50 H50A 108.4 . . ?
S48 C50 H50A 108.4 . . ?
C49 C50 H50B 108.4 . . ?
S48 C50 H50B 108.4 . . ?
H50A C50 H50B 107.5 . . ?
C44 S41 C41 103.7(8) . . ?
C43 S42 C42 98.7(8) . . ?
C45 S43 C43 97.2(8) . . ?
C45 S44 C44 96.1(8) . . ?
C46 S45 C47 93.5(8) . . ?
C46 S46 C48 95.8(8) . . ?
C49 S47 C48 102.3(8) . . ?
C47 S48 C50 101.0(8) . . ?
C52 C51 S51 116.4(12) . . ?
C52 C51 H51A 108.2 . . ?
S51 C51 H51A 108.2 . . ?
C52 C51 H51B 108.2 . . ?
S51 C51 H51B 108.2 . . ?
H51A C51 H51B 107.3 . . ?
C51 C52 S52 114.3(14) . . ?
C51 C52 H52A 108.7 . . ?
S52 C52 H52A 108.7 . . ?
C51 C52 H52B 108.7 . . ?
S52 C52 H52B 108.7 . . ?
H52A C52 H52B 107.6 . . ?
C54 C53 S52 128.3(13) . . ?
C54 C53 S53 117.0(13) . . ?
S52 C53 S53 114.6(10) . . ?
C53 C54 S51 129.2(13) . . ?
C53 C54 S54 114.5(12) . . ?
S51 C54 S54 116.2(9) . . ?
C56 C55 S53 122.7(13) . . ?
C56 C55 S54 119.9(13) . . ?
S53 C55 S54 117.3(10) . . ?
C55 C56 S55 122.5(13) . . ?
C55 C56 S56 120.0(13) . . ?
S55 C56 S56 117.0(10) . . ?
C58 C57 S55 118.6(14) . . ?
C58 C57 S58 125.2(15) . . ?
S55 C57 S58 115.9(10) . . ?
C57 C58 S56 116.8(14) . . ?
C57 C58 S57 130.3(14) . . ?
S56 C58 S57 112.8(10) . . ?
C60 C59 S57 113.7(13) . . ?
C60 C59 H59A 108.8 . . ?
S57 C59 H59A 108.8 . . ?
C60 C59 H59B 108.8 . . ?
S57 C59 H59B 108.8 . . ?
H59A C59 H59B 107.7 . . ?
C59 C60 S58 111.3(16) . . ?
C59 C60 H60A 109.4 . . ?
S58 C60 H60A 109.4 . . ?
C59 C60 H60B 109.4 . . ?
S58 C60 H60B 109.4 . . ?
H60A C60 H60B 108.0 . . ?
C54 S51 C51 101.5(8) . . ?
C53 S52 C52 100.8(9) . . ?
C55 S53 C53 95.5(8) . . ?
C55 S54 C54 95.5(8) . . ?
C56 S55 C57 94.2(8) . . ?
C56 S56 C58 93.3(8) . . ?
C58 S57 C59 101.3(9) . . ?
C60 S58 C57 100.4(9) . . ?
C62 C61 S61 113.0(13) . . ?
C62 C61 H61A 109.0 . . ?
S61 C61 H61A 109.0 . . ?
C62 C61 H61B 109.0 . . ?
S61 C61 H61B 109.0 . . ?
H61A C61 H61B 107.8 . . ?
C61 C62 S62 114.2(13) . . ?
C61 C62 H62A 108.7 . . ?
S62 C62 H62A 108.7 . . ?
C61 C62 H62B 108.7 . . ?
S62 C62 H62B 108.7 . . ?
H62A C62 H62B 107.6 . . ?
C64 C63 S62 128.2(14) . . ?
C64 C63 S63 116.5(13) . . ?
S62 C63 S63 115.0(9) . . ?
C63 C64 S61 128.2(14) . . ?
C63 C64 S64 115.9(13) . . ?
S61 C64 S64 115.5(9) . . ?
C66 C65 S63 123.6(14) . . ?
C66 C65 S64 121.9(14) . . ?
S63 C65 S64 114.5(10) . . ?
C65 C66 S65 123.8(15) . . ?
C65 C66 S66 122.4(14) . . ?
S65 C66 S66 113.6(10) . . ?
C68 C67 S65 119.4(14) . . ?
C68 C67 S68 128.0(14) . . ?
S65 C67 S68 112.5(9) . . ?
C67 C68 S67 129.6(14) . . ?
C67 C68 S66 115.9(14) . . ?
S67 C68 S66 114.2(10) . . ?
C70 C69 S67 112.5(14) . . ?
C70 C69 H69A 109.1 . . ?
S67 C69 H69A 109.1 . . ?
C70 C69 H69B 109.1 . . ?
S67 C69 H69B 109.1 . . ?
H69A C69 H69B 107.8 . . ?
C69 C70 S68 110.3(12) . . ?
C69 C70 H70A 109.6 . . ?
S68 C70 H70A 109.6 . . ?
C69 C70 H70B 109.6 . . ?
S68 C70 H70B 109.6 . . ?
H70A C70 H70B 108.1 . . ?
C64 S61 C61 97.4(8) . . ?
C63 S62 C62 104.3(8) . . ?
C65 S63 C63 96.4(8) . . ?
C65 S64 C64 96.2(8) . . ?
C66 S65 C67 94.9(9) . . ?
C68 S66 C66 95.9(9) . . ?
C68 S67 C69 101.3(9) . . ?
C67 S68 C70 99.0(8) . . ?
C72 C71 S71 114.6(13) . . ?
C72 C71 H71A 108.6 . . ?
S71 C71 H71A 108.6 . . ?
C72 C71 H71B 108.6 . . ?
S71 C71 H71B 108.6 . . ?
H71A C71 H71B 107.6 . . ?
C71 C72 S72 110.3(12) . . ?
C71 C72 H72A 109.6 . . ?
S72 C72 H72A 109.6 . . ?
C71 C72 H72B 109.6 . . ?
S72 C72 H72B 109.6 . . ?
H72A C72 H72B 108.1 . . ?
C74 C73 S72 129.3(15) . . ?
C74 C73 S73 117.7(14) . . ?
S72 C73 S73 113.0(11) . . ?
C73 C74 S71 128.8(14) . . ?
C73 C74 S74 115.3(14) . . ?
S71 C74 S74 115.5(10) . . ?
C76 C75 S74 125.5(14) . . ?
C76 C75 S73 119.1(13) . . ?
S74 C75 S73 115.3(10) . . ?
C75 C76 S75 120.9(14) . . ?
C75 C76 S76 123.2(13) . . ?
S75 C76 S76 115.6(10) . . ?
C78 C77 S75 118.2(13) . . ?
C78 C77 S78 130.2(14) . . ?
S75 C77 S78 111.6(9) . . ?
C77 C78 S76 118.9(13) . . ?
C77 C78 S77 124.7(13) . . ?
S76 C78 S77 115.9(9) . . ?
C80 C79 S77 114.5(14) . . ?
C80 C79 H79A 108.6 . . ?
S77 C79 H79A 108.6 . . ?
C80 C79 H79B 108.7 . . ?
S77 C79 H79B 108.6 . . ?
H79A C79 H79B 107.6 . . ?
C79 C80 S78 113.5(13) . . ?
C79 C80 H80A 108.9 . . ?
S78 C80 H80A 108.9 . . ?
C79 C80 H80B 108.9 . . ?
S78 C80 H80B 108.9 . . ?
H80A C80 H80B 107.7 . . ?
C74 S71 C71 99.7(8) . . ?
C73 S72 C72 98.8(8) . . ?
C73 S73 C75 93.9(9) . . ?
C75 S74 C74 96.5(9) . . ?
C76 S75 C77 93.5(8) . . ?
C78 S76 C76 93.4(8) . . ?
C79 S77 C78 98.1(9) . . ?
C77 S78 C80 104.0(8) . . ?
O104 C101 O101 120.4(17) . . ?
O104 C101 C102 121.5(16) . . ?
O101 C101 C102 117.3(14) . . ?
O103 C102 O102 131.1(18) . . ?
O103 C102 C101 118.5(15) . . ?
O102 C102 C101 109.8(15) . . ?
C101 O101 Fe1 113.0(10) . . ?
C102 O102 Fe1 118.8(12) . . ?
O114 C111 O111 122.5(17) . . ?
O114 C111 C112 123.1(16) . . ?
O111 C111 C112 114.4(16) . . ?
O113 C112 O112 128.6(18) . . ?
O113 C112 C111 117.2(17) . . ?
O112 C112 C111 114.2(15) . . ?
C111 O111 Fe1 114.8(11) . . ?
C112 O112 Fe1 116.0(11) . . ?
O124 C121 O121 121.2(16) . . ?
O124 C121 C122 124.3(15) . . ?
O121 C121 C122 114.5(14) . . ?
O123 C122 O122 125.4(16) . . ?
O123 C122 C121 118.7(15) . . ?
O122 C122 C121 115.8(14) . . ?
C121 O121 Fe1 112.6(11) . . ?
C122 O122 Fe1 108.7(9) . . ?
O204 C201 O201 130.5(18) . . ?
O204 C201 C202 117.9(17) . . ?
O201 C201 C202 110.5(14) . . ?
O202 C202 O203 121.4(16) . . ?
O202 C202 C201 115.7(15) . . ?
O203 C202 C201 122.2(14) . . ?
C201 O201 Fe2 119.4(11) . . ?
C202 O202 Fe2 115.0(12) . . ?
O214 C211 O211 129.9(16) . . ?
O214 C211 C212 117.9(16) . . ?
O211 C211 C212 112.2(14) . . ?
O213 C212 O212 128.2(16) . . ?
O213 C212 C211 121.0(15) . . ?
O212 C212 C211 110.7(14) . . ?
C211 O211 Fe2 116.3(11) . . ?
C212 O212 Fe2 116.7(10) . . ?
O224 C221 O221 128.7(17) . . ?
O224 C221 C222 118.7(16) . . ?
O221 C221 C222 112.6(16) . . ?
O223 C222 O222 126.2(16) . . ?
O223 C222 C221 120.7(17) . . ?
O222 C222 C221 113.1(15) . . ?
C221 O221 Fe2 116.7(11) . . ?
C222 O222 Fe2 117.5(11) . . ?
H101 N101 H102 108(4) . . ?
H101 N101 H103 109(4) . . ?
H102 N101 H103 109(4) . . ?
H101 N101 H104 111(4) . . ?
H102 N101 H104 110(4) . . ?
H103 N101 H104 111(4) . . ?
H201 N201 H202 111(4) . . ?
H201 N201 H203 108(4) . . ?
H202 N201 H203 109(4) . . ?
H201 N201 H204 111(4) . . ?
H202 N201 H204 109(4) . . ?
H203 N201 H204 109(4) . . ?
O301 C301 C308 112.1(12) . . ?
O301 C301 C302 108.1(11) . . ?
C308 C301 C302 107.6(12) . . ?
O301 C301 H301 109.7 . . ?
C308 C301 H301 109.7 . . ?
C302 C301 H301 109.7 . . ?
C307 C302 C303 118.9(15) . . ?
C307 C302 C301 124.7(14) . . ?
C303 C302 C301 116.4(13) . . ?
C304 C303 C302 119.5(15) . . ?
C304 C303 H303 120.2 . . ?
C302 C303 H303 120.2 . . ?
C305 C304 C303 121.2(14) . . ?
C305 C304 H304 119.4 . . ?
C303 C304 H304 119.4 . . ?
C304 C305 C306 119.1(14) . . ?
C304 C305 H305 120.5 . . ?
C306 C305 H305 120.5 . . ?
C307 C306 C305 120.0(14) . . ?
C307 C306 H306 120.0 . . ?
C305 C306 H306 120.0 . . ?
C302 C307 C306 121.2(15) . . ?
C302 C307 H307 119.4 . . ?
C306 C307 H307 119.4 . . ?
C301 C308 H30C 109.5 . . ?
C301 C308 H30D 109.5 . . ?
H30C C308 H30D 109.5 . . ?
C301 C308 H30E 109.5 . . ?
H30C C308 H30E 109.5 . . ?
H30D C308 H30E 109.5 . . ?
C301 O301 H30F 109.5 . . ?
O401 C401 C408 116.0(12) . . ?
O401 C401 C402 105.7(11) . . ?
C408 C401 C402 112.2(12) . . ?
O401 C401 H401 107.5 . . ?
C408 C401 H401 107.5 . . ?
C402 C401 H401 107.5 . . ?
C407 C402 C403 114.8(16) . . ?
C407 C402 C401 122.7(14) . . ?
C403 C402 C401 122.5(14) . . ?
C404 C403 C402 123.8(15) . . ?
C404 C403 H403 118.1 . . ?
C402 C403 H403 118.1 . . ?
C405 C404 C403 118.1(15) . . ?
C405 C404 H404 120.9 . . ?
C403 C404 H404 121.0 . . ?
C404 C405 C406 121.0(15) . . ?
C404 C405 H405 119.5 . . ?
C406 C405 H405 119.5 . . ?
C407 C406 C405 118.9(15) . . ?
C407 C406 H406 120.5 . . ?
C405 C406 H406 120.5 . . ?
C406 C407 C402 123.4(16) . . ?
C406 C407 H407 118.3 . . ?
C402 C407 H407 118.3 . . ?
C401 C408 H40C 109.5 . . ?
C401 C408 H40D 109.5 . . ?
H40C C408 H40D 109.5 . . ?
C401 C408 H40E 109.5 . . ?
H40C C408 H40E 109.5 . . ?
H40D C408 H40E 109.5 . . ?
C401 O401 H40F 109.5 . . ?

loop_
_geom_bond_atom_site_label_1
_geom_bond_atom_site_label_2
_geom_bond_distance
_geom_bond_site_symmetry_2
_geom_bond_publ_flag
Fe1 O102 1.991(13) . ?
Fe1 O111 2.000(13) . ?
Fe1 O122 2.007(11) . ?
Fe1 O121 2.014(12) . ?
Fe1 O101 2.019(11) . ?
Fe1 O112 2.038(11) . ?
Fe2 O222 1.953(12) . ?
Fe2 O211 1.978(12) . ?
Fe2 O201 1.997(12) . ?
Fe2 O212 2.003(12) . ?
Fe2 O221 2.040(13) . ?
Fe2 O202 2.049(13) . ?
C1 C2 1.500(19) . ?
C1 S1 1.790(15) . ?
C1 H1A 0.9900 . ?
C1 H1B 0.9900 . ?
C2 S2 1.837(16) . ?
C2 H2A 0.9900 . ?
C2 H2B 0.9900 . ?
C3 C4 1.35(2) . ?
C3 S3 1.750(17) . ?
C3 S2 1.771(15) . ?
C4 S1 1.732(17) . ?
C4 S4 1.755(16) . ?
C5 C6 1.37(2) . ?
C5 S4 1.691(17) . ?
C5 S3 1.803(17) . ?
C6 S6 1.736(18) . ?
C6 S5 1.760(17) . ?
C7 C8 1.33(2) . ?
C7 S5 1.767(19) . ?
C7 S8 1.770(18) . ?
C8 S7 1.703(18) . ?
C8 S6 1.784(17) . ?
C9 C10 1.49(2) . ?
C9 S7 1.834(18) . ?
C9 H9A 0.9900 . ?
C9 H9B 0.9900 . ?
C10 S8 1.790(19) . ?
C10 H10A 0.9900 . ?
C10 H10B 0.9900 . ?
C11 C12 1.54(3) . ?
C11 S11 1.795(17) . ?
C11 H11A 0.9900 . ?
C11 H11B 0.9900 . ?
C12 S12 1.815(18) . ?
C12 H12A 0.9900 . ?
C12 H12B 0.9900 . ?
C13 C14 1.35(2) . ?
C13 S12 1.721(16) . ?
C13 S13 1.746(18) . ?
C14 S14 1.721(16) . ?
C14 S11 1.800(18) . ?
C15 C16 1.36(2) . ?
C15 S14 1.728(19) . ?
C15 S13 1.754(17) . ?
C16 S15 1.692(16) . ?
C16 S16 1.785(17) . ?
C17 C18 1.32(2) . ?
C17 S18 1.711(16) . ?
C17 S15 1.770(18) . ?
C18 S16 1.768(17) . ?
C18 S17 1.778(19) . ?
C19 C20 1.51(2) . ?
C19 S17 1.832(17) . ?
C19 H19A 0.9900 . ?
C19 H19B 0.9900 . ?
C20 S18 1.782(18) . ?
C20 H20A 0.9900 . ?
C20 H20B 0.9900 . ?
C21 C22 1.58(2) . ?
C21 S21 1.842(19) . ?
C21 H21A 0.9900 . ?
C21 H21B 0.9900 . ?
C22 S22 1.776(17) . ?
C22 H22A 0.9900 . ?
C22 H22B 0.9900 . ?
C23 C24 1.39(2) . ?
C23 S23 1.677(16) . ?
C23 S22 1.751(18) . ?
C24 S24 1.751(17) . ?
C24 S21 1.782(17) . ?
C25 C26 1.44(2) . ?
C25 S23 1.725(18) . ?
C25 S24 1.745(17) . ?
C26 S25 1.670(17) . ?
C26 S26 1.751(18) . ?
C27 C28 1.40(2) . ?
C27 S28 1.695(17) . ?
C27 S25 1.815(16) . ?
C28 S26 1.711(16) . ?
C28 S27 1.745(17) . ?
C29 C30 1.49(3) . ?
C29 S27 1.868(19) . ?
C29 H29A 0.9900 . ?
C29 H29B 0.9900 . ?
C30 S28 1.827(18) . ?
C30 H30A 0.9900 . ?
C30 H30B 0.9900 . ?
C31 C32 1.53(2) . ?
C31 S31 1.763(19) . ?
C31 H31A 0.9900 . ?
C31 H31B 0.9900 . ?
C32 S32 1.791(19) . ?
C32 H32A 0.9900 . ?
C32 H32B 0.9900 . ?
C33 C34 1.29(2) . ?
C33 S33 1.694(16) . ?
C33 S32 1.791(17) . ?
C34 S31 1.761(18) . ?
C34 S34 1.789(17) . ?
C35 C36 1.30(2) . ?
C35 S34 1.736(18) . ?
C35 S33 1.806(17) . ?
C36 S36 1.727(19) . ?
C36 S35 1.761(19) . ?
C37 C38 1.31(2) . ?
C37 S38 1.753(18) . ?
C37 S35 1.802(16) . ?
C38 S37 1.700(18) . ?
C38 S36 1.769(19) . ?
C39 C40 1.45(3) . ?
C39 S37 1.777(19) . ?
C39 H39A 0.9900 . ?
C39 H39B 0.9900 . ?
C40 S38 1.835(18) . ?
C40 H40A 0.9900 . ?
C40 H40B 0.9900 . ?
C41 C42 1.50(2) . ?
C41 S41 1.806(18) . ?
C41 H41A 0.9900 . ?
C41 H41B 0.9900 . ?
C42 S42 1.841(17) . ?
C42 H42A 0.9900 . ?
C42 H42B 0.9900 . ?
C43 C44 1.43(2) . ?
C43 S42 1.685(18) . ?
C43 S43 1.754(18) . ?
C44 S41 1.687(17) . ?
C44 S44 1.783(18) . ?
C45 C46 1.35(2) . ?
C45 S43 1.742(19) . ?
C45 S44 1.763(17) . ?
C46 S46 1.703(17) . ?
C46 S45 1.772(18) . ?
C47 C48 1.33(2) . ?
C47 S48 1.758(17) . ?
C47 S45 1.779(17) . ?
C48 S46 1.743(17) . ?
C48 S47 1.760(17) . ?
C49 C50 1.53(2) . ?
C49 S47 1.727(17) . ?
C49 H49A 0.9900 . ?
C49 H49B 0.9900 . ?
C50 S48 1.813(19) . ?
C50 H50A 0.9900 . ?
C50 H50B 0.9900 . ?
C51 C52 1.52(2) . ?
C51 S51 1.778(16) . ?
C51 H51A 0.9900 . ?
C51 H51B 0.9900 . ?
C52 S52 1.808(19) . ?
C52 H52A 0.9900 . ?
C52 H52B 0.9900 . ?
C53 C54 1.41(2) . ?
C53 S52 1.722(17) . ?
C53 S53 1.746(18) . ?
C54 S51 1.684(17) . ?
C54 S54 1.765(17) . ?
C55 C56 1.42(2) . ?
C55 S53 1.710(18) . ?
C55 S54 1.737(18) . ?
C56 S55 1.708(18) . ?
C56 S56 1.722(18) . ?
C57 C58 1.31(2) . ?
C57 S55 1.720(18) . ?
C57 S58 1.764(18) . ?
C58 S56 1.760(18) . ?
C58 S57 1.781(18) . ?
C59 C60 1.55(3) . ?
C59 S57 1.82(2) . ?
C59 H59A 0.9900 . ?
C59 H59B 0.9900 . ?
C60 S58 1.73(2) . ?
C60 H60A 0.9900 . ?
C60 H60B 0.9900 . ?
C61 C62 1.50(2) . ?
C61 S61 1.856(18) . ?
C61 H61A 0.9900 . ?
C61 H61B 0.9900 . ?
C62 S62 1.799(19) . ?
C62 H62A 0.9900 . ?
C62 H62B 0.9900 . ?
C63 C64 1.38(2) . ?
C63 S62 1.718(17) . ?
C63 S63 1.749(18) . ?
C64 S61 1.702(18) . ?
C64 S64 1.764(18) . ?
C65 C66 1.33(2) . ?
C65 S63 1.747(17) . ?
C65 S64 1.746(17) . ?
C66 S65 1.734(19) . ?
C66 S66 1.756(19) . ?
C67 C68 1.30(2) . ?
C67 S65 1.741(18) . ?
C67 S68 1.802(17) . ?
C68 S67 1.728(18) . ?
C68 S66 1.746(18) . ?
C69 C70 1.52(3) . ?
C69 S67 1.779(18) . ?
C69 H69A 0.9900 . ?
C69 H69B 0.9900 . ?
C70 S68 1.837(17) . ?
C70 H70A 0.9900 . ?
C70 H70B 0.9900 . ?
C71 C72 1.48(2) . ?
C71 S71 1.791(17) . ?
C71 H71A 0.9900 . ?
C71 H71B 0.9900 . ?
C72 S72 1.868(17) . ?
C72 H72A 0.9900 . ?
C72 H72B 0.9900 . ?
C73 C74 1.35(2) . ?
C73 S72 1.741(18) . ?
C73 S73 1.767(19) . ?
C74 S71 1.728(19) . ?
C74 S74 1.760(18) . ?
C75 C76 1.39(2) . ?
C75 S74 1.699(18) . ?
C75 S73 1.767(17) . ?
C76 S75 1.733(18) . ?
C76 S76 1.747(18) . ?
C77 C78 1.28(2) . ?
C77 S75 1.747(17) . ?
C77 S78 1.775(16) . ?
C78 S76 1.732(17) . ?
C78 S77 1.797(16) . ?
C79 C80 1.51(3) . ?
C79 S77 1.781(19) . ?
C79 H79A 0.9900 . ?
C79 H79B 0.9900 . ?
C80 S78 1.82(2) . ?
C80 H80A 0.9900 . ?
C80 H80B 0.9900 . ?
C101 O104 1.27(2) . ?
C101 O101 1.32(2) . ?
C101 C102 1.54(3) . ?
C102 O103 1.19(2) . ?
C102 O102 1.31(2) . ?
C111 O114 1.25(2) . ?
C111 O111 1.31(2) . ?
C111 C112 1.56(3) . ?
C112 O113 1.19(2) . ?
C112 O112 1.25(2) . ?
C121 O124 1.230(19) . ?
C121 O121 1.281(19) . ?
C121 C122 1.54(2) . ?
C122 O123 1.22(2) . ?
C122 O122 1.319(18) . ?
C201 O204 1.18(2) . ?
C201 O201 1.27(2) . ?
C201 C202 1.58(3) . ?
C202 O202 1.26(2) . ?
C202 O203 1.27(2) . ?
C211 O214 1.21(2) . ?
C211 O211 1.30(2) . ?
C211 C212 1.60(2) . ?
C212 O213 1.20(2) . ?
C212 O212 1.262(18) . ?
C221 O224 1.20(2) . ?
C221 O221 1.28(2) . ?
C221 C222 1.56(2) . ?
C222 O223 1.24(2) . ?
C222 O222 1.32(2) . ?
N101 H101 0.92(4) . ?
N101 H102 0.92(4) . ?
N101 H103 0.92(4) . ?
N101 H104 0.91(4) . ?
N201 H201 0.91(4) . ?
N201 H202 0.91(4) . ?
N201 H203 0.93(4) . ?
N201 H204 0.92(4) . ?
C301 O301 1.398(14) . ?
C301 C308 1.529(19) . ?
C301 C302 1.54(2) . ?
C301 H301 1.0000 . ?
C302 C307 1.37(2) . ?
C302 C303 1.42(2) . ?
C303 C304 1.40(2) . ?
C303 H303 0.9500 . ?
C304 C305 1.357(18) . ?
C304 H304 0.9500 . ?
C305 C306 1.427(18) . ?
C305 H305 0.9500 . ?
C306 C307 1.379(19) . ?
C306 H306 0.9500 . ?
C307 H307 0.9500 . ?
C308 H30C 0.9800 . ?
C308 H30D 0.9800 . ?
C308 H30E 0.9800 . ?
O301 H30F 0.8400 . ?
C401 O401 1.395(15) . ?
C401 C408 1.49(2) . ?
C401 C402 1.52(2) . ?
C401 H401 1.0000 . ?
C402 C407 1.39(2) . ?
C402 C403 1.40(2) . ?
C403 C404 1.38(2) . ?
C403 H403 0.9500 . ?
C404 C405 1.355(19) . ?
C404 H404 0.9500 . ?
C405 C406 1.396(18) . ?
C405 H405 0.9500 . ?
C406 C407 1.36(2) . ?
C406 H406 0.9500 . ?
C407 H407 0.9500 . ?
C408 H40C 0.9800 . ?
C408 H40D 0.9800 . ?
C408 H40E 0.9800 . ?
O401 H40F 0.8400 . ?

loop_
_geom_hbond_atom_site_label_D
_geom_hbond_atom_site_label_H
_geom_hbond_atom_site_label_A
_geom_hbond_distance_DH
_geom_hbond_distance_HA
_geom_hbond_distance_DA
_geom_hbond_angle_DHA
_geom_hbond_site_symmetry_A
N101 H101 O123 0.92(4) 2.20(9) 2.89(2) 131(9) 1_645
N101 H102 O103 0.92(4) 1.85(5) 2.75(2) 162(10) 1_545
N101 H103 O124 0.92(4) 2.00(7) 2.817(19) 148(10) 1_645
N101 H103 O104 0.92(4) 2.47(11) 2.96(2) 114(8) 1_545
N101 H104 O113 0.91(4) 2.10(7) 2.93(2) 151(9) .
N101 H104 O114 0.91(4) 2.45(8) 3.146(19) 133(9) .
N201 H201 O224 0.91(4) 2.05(5) 2.941(19) 163(10) .
N201 H202 O214 0.91(4) 1.92(7) 2.74(2) 148(9) 1_465
N201 H202 O213 0.91(4) 2.31(9) 2.94(2) 126(8) 1_465
N201 H203 O223 0.93(4) 2.35(10) 2.864(19) 114(8) .
N201 H204 O203 0.92(4) 1.94(5) 2.839(17) 164(10) 1_565
N201 H204 O204 0.92(4) 2.62(11) 3.04(2) 109(8) 1_565
O301 H30F O104 0.84 2.19 2.993(17) 160.1 1_455
O401 H40F O204 0.84 2.18 3.020(17) 175.9 1_655
O401 H40F O201 0.84 2.61 3.206(16) 129.0 1_655
